data_4348457
loop_
_publ_author_name
'Ogura, Satomi'
'Idobata, Yuki'
'Zhou, Biao'
'Kobayashi, Akiko'
'Takagi, Rina'
'Miyagawa, Kazuya'
'Kanoda, Kazushi'
'Kasai, Hidetaka'
'Nishibori, Eiji'
'Satoko, Chikatoshi'
'Delley, Bernard'

_publ_section_title
;
 Antiferromagnetic Ordering in the Single-Component Molecular Conductor
 [Pd(tmdt)2].
;
_journal_issue 15
_journal_name_full 'Inorganic chemistry'
_journal_page_first 7709
_journal_page_last 7716
_journal_paper_doi 10.1021/acs.inorgchem.6b01166
_journal_volume 55
_journal_year 2016
_chemical_formula_moiety 'C50 H84 N2 Pd S12'
_chemical_formula_sum 'C50 H84 N2 Pd S12'
_chemical_formula_weight 1204.35
_space_group_IT_number 2
_space_group_name_Hall '-P 1'
_space_group_name_H-M_alt 'P -1'
_symmetry_cell_setting triclinic
_symmetry_Int_Tables_number 2
_symmetry_space_group_name_Hall '-P 1'
_symmetry_space_group_name_H-M 'P -1'
_atom_sites_solution_hydrogens geom
_atom_sites_solution_primary direct
_atom_sites_solution_secondary difmap
_cell_angle_alpha 59.216(7)
_cell_angle_beta 70.907(10)
_cell_angle_gamma 75.105(10)
_cell_formula_units_Z 2
_cell_length_a 12.1689(15)
_cell_length_b 16.751(3)
_cell_length_c 17.717(3)
_cell_measurement_reflns_used 8279
_cell_measurement_temperature 173
_cell_measurement_theta_max 27.48
_cell_measurement_theta_min 3.09
_cell_volume 2914.0(8)
_computing_cell_refinement CrystalClear
_computing_data_collection 'CrystalClear (Rigaku Inc., 2008)'
_computing_data_reduction CrystalClear
_computing_molecular_graphics 'CrystalStructure 4.0'
_computing_publication_material 'CrystalStructure 4.0 (Rigaku, 2010)'
_computing_structure_refinement 'CRYSTALS (Carruthers, et al., 1999)'
_computing_structure_solution 'SIR2002 (Burla, et al., 2003)'
_diffrn_ambient_temperature 173
_diffrn_detector_area_resol_mean 7.314
_diffrn_measured_fraction_theta_full 0.953
_diffrn_measured_fraction_theta_max 0.953
_diffrn_measurement_device_type 'Rigaku Mercury70'
_diffrn_measurement_method \w
_diffrn_radiation_type 'Mo K\a'
_diffrn_radiation_wavelength 0.71075
_diffrn_reflns_av_R_equivalents 0.0437
_diffrn_reflns_limit_h_max 13
_diffrn_reflns_limit_h_min -15
_diffrn_reflns_limit_k_max 21
_diffrn_reflns_limit_k_min -21
_diffrn_reflns_limit_l_max 23
_diffrn_reflns_limit_l_min -23
_diffrn_reflns_number 23143
_diffrn_reflns_theta_full 27.48
_diffrn_reflns_theta_max 27.48
_diffrn_standards_number 0
_exptl_absorpt_coefficient_mu 0.783
_exptl_absorpt_correction_T_max 0.855
_exptl_absorpt_correction_T_min 0.770
_exptl_absorpt_correction_type multi-scan
_exptl_absorpt_process_details 'REQAB (Rigaku, 1998)'
_exptl_crystal_colour colorless
_exptl_crystal_density_diffrn 1.373
_exptl_crystal_density_method 'not measured'
_exptl_crystal_description block
_exptl_crystal_F_000 1272.00
_exptl_crystal_size_max 0.300
_exptl_crystal_size_mid 0.100
_exptl_crystal_size_min 0.100
_refine_diff_density_max 1.000
_refine_diff_density_min -0.982
_refine_ls_extinction_coef 54(4)
_refine_ls_extinction_method 'Larson (1970) Crystallographic Computing eq. 22'
_refine_ls_goodness_of_fit_ref 1.129
_refine_ls_hydrogen_treatment constr
_refine_ls_number_parameters 671
_refine_ls_number_reflns 9707
_refine_ls_R_factor_gt 0.0538
_refine_ls_shift/su_max 0.010
_refine_ls_structure_factor_coef Fsqd
_refine_ls_weighting_details
;
    Chebychev polynomial with 3 parameters (Carruthers & Watkin, 1979)
    9960.2800    13850.2000    4214.3700
;
_refine_ls_weighting_scheme calc
_refine_ls_wR_factor_ref 0.0739
_reflns_number_gt 9707
_reflns_number_total 12723
_reflns_threshold_expression F^2^>2.0\s(F^2^)
_cod_data_source_file ic6b01166_si_002.cif
_cod_data_source_block 120704-TBA-Pt-tmdt-180K-1
_cod_original_cell_volume 2913.9(7)
_cod_database_code 4348457

loop_
_symmetry_equiv_pos_site_id
_symmetry_equiv_pos_as_xyz
1 +X,+Y,+Z
2 -X,-Y,-Z

loop_
_atom_site_label
_atom_site_type_symbol
_atom_site_fract_x
_atom_site_fract_y
_atom_site_fract_z
_atom_site_U_iso_or_equiv
_atom_site_adp_type
_atom_site_occupancy
_atom_site_symmetry_multiplicity
_atom_site_calc_flag
_atom_site_refinement_flags
Pd1 Pd 0.54932(3) 0.17142(2) 0.58039(2) 0.02301(7) Uani 1.0 2 d .
S1 S 0.34754(8) 0.17032(6) 0.63781(6) 0.0281(3) Uani 1.0 2 d .
S2 S 0.58272(8) 0.04823(6) 0.71624(6) 0.0252(3) Uani 1.0 2 d .
S3 S 0.20721(9) 0.03050(7) 0.81302(6) 0.0316(3) Uani 1.0 2 d .
S4 S 0.41905(8) -0.08000(7) 0.88070(6) 0.0303(3) Uani 1.0 2 d .
S5 S 0.04608(9) -0.12112(7) 1.00201(7) 0.0349(3) Uani 1.0 2 d .
S6 S 0.26881(8) -0.23147(6) 1.05557(6) 0.0303(3) Uani 1.0 2 d .
S7 S 0.52180(8) 0.30252(6) 0.44618(6) 0.0260(3) Uani 1.0 2 d .
S8 S 0.74980(8) 0.16047(7) 0.52313(6) 0.0304(3) Uani 1.0 2 d .
S9 S 0.69485(8) 0.39790(6) 0.26827(6) 0.0278(3) Uani 1.0 2 d .
S10 S 0.89795(8) 0.27324(6) 0.33696(6) 0.0311(3) Uani 1.0 2 d .
S11 S 0.86203(9) 0.54846(6) 0.09930(6) 0.0299(3) Uani 1.0 2 d .
S12 S 1.07209(8) 0.42708(7) 0.16689(7) 0.0330(3) Uani 1.0 2 d .
N1 N 0.4829(3) 0.28751(19) 0.77289(18) 0.0217(8) Uani 1.0 2 d .
N2 N 0.2623(3) 0.16839(19) 0.39493(19) 0.0236(8) Uani 1.0 2 d .
C1 C 0.3447(4) 0.0700(3) 0.7427(3) 0.0258(10) Uani 1.0 2 d .
C2 C 0.4392(4) 0.0208(3) 0.7737(3) 0.0267(10) Uani 1.0 2 d .
C3 C 0.2655(4) -0.0679(3) 0.9003(3) 0.0267(10) Uani 1.0 2 d .
C4 C 0.2008(4) -0.1306(3) 0.9750(3) 0.0277(10) Uani 1.0 2 d .
C5 C 0.0380(4) -0.2270(3) 1.1019(3) 0.0294(10) Uani 1.0 2 d .
C6 C 0.1362(4) -0.2763(3) 1.1255(3) 0.0295(10) Uani 1.0 2 d .
C7 C -0.0693(4) -0.2746(3) 1.1664(3) 0.0336(11) Uani 1.0 2 d .
C8 C -0.0173(4) -0.3617(4) 1.2406(3) 0.0469(13) Uani 1.0 2 d .
C9 C 0.1175(4) -0.3674(3) 1.2107(3) 0.0335(11) Uani 1.0 2 d .
C10 C 0.6669(3) 0.3094(3) 0.3819(3) 0.0243(9) Uani 1.0 2 d .
C11 C 0.7587(4) 0.2526(3) 0.4134(3) 0.0261(10) Uani 1.0 2 d .
C12 C 0.8477(3) 0.3810(3) 0.2532(3) 0.0253(9) Uani 1.0 2 d .
C13 C 0.9183(3) 0.4435(3) 0.1835(3) 0.0238(9) Uani 1.0 2 d .
C14 C 0.9998(4) 0.5889(3) 0.0398(3) 0.0301(10) Uani 1.0 2 d .
C15 C 1.0929(4) 0.5349(3) 0.0698(3) 0.0304(10) Uani 1.0 2 d .
C16 C 1.0292(4) 0.6772(3) -0.0458(3) 0.0362(11) Uani 1.0 2 d .
C17 C 1.1641(4) 0.6687(3) -0.0647(3) 0.0433(13) Uani 1.0 2 d .
C18 C 1.2053(4) 0.5748(3) 0.0101(3) 0.0408(12) Uani 1.0 2 d .
C19 C 0.3878(3) 0.2218(3) 0.8237(3) 0.0257(9) Uani 1.0 2 d .
C20 C 0.4002(4) 0.1389(3) 0.9151(3) 0.0282(10) Uani 1.0 2 d .
C21 C 0.2813(4) 0.1017(3) 0.9693(3) 0.0333(11) Uani 1.0 2 d .
C22 C 0.2857(4) 0.0140(3) 1.0585(3) 0.0444(12) Uani 1.0 2 d .
C23 C 0.4699(3) 0.3410(3) 0.8246(3) 0.0235(9) Uani 1.0 2 d .
C24 C 0.5468(4) 0.4176(3) 0.7843(3) 0.0289(10) Uani 1.0 2 d .
C25 C 0.5235(4) 0.4576(3) 0.8491(3) 0.0311(11) Uani 1.0 2 d .
C26 C 0.5824(4) 0.5451(3) 0.8074(4) 0.0461(14) Uani 1.0 2 d .
C27 C 0.6013(3) 0.2276(3) 0.7709(3) 0.0252(9) Uani 1.0 2 d .
C28 C 0.7048(4) 0.2721(3) 0.6929(3) 0.0313(10) Uani 1.0 2 d .
C29 C 0.8166(4) 0.2066(3) 0.7119(3) 0.0375(12) Uani 1.0 2 d .
C30 C 0.9228(4) 0.2457(4) 0.6366(4) 0.0484(14) Uani 1.0 2 d .
C31 C 0.4668(3) 0.3526(3) 0.6773(3) 0.0256(9) Uani 1.0 2 d .
C32 C 0.3439(4) 0.4041(3) 0.6715(3) 0.0290(10) Uani 1.0 2 d .
C33 C 0.3462(4) 0.4864(3) 0.5768(3) 0.0337(11) Uani 1.0 2 d .
C34 C 0.2256(4) 0.5428(3) 0.5695(3) 0.0374(11) Uani 1.0 2 d .
C35 C 0.2226(4) 0.0908(3) 0.4895(3) 0.0346(11) Uani 1.0 2 d .
C36 C 0.0928(5) 0.0815(4) 0.5239(4) 0.0585(15) Uani 1.0 2 d .
C37 C 0.0713(7) -0.0033(4) 0.6180(6) 0.152(3) Uani 1.0 2 d .
C38 C -0.0115(12) -0.0181(5) 0.6804(5) 0.215(5) Uani 1.0 2 d .
C39 C 0.1941(4) 0.2620(3) 0.3833(3) 0.0270(10) Uani 1.0 2 d .
C40 C 0.2057(4) 0.2988(3) 0.4414(3) 0.0305(11) Uani 1.0 2 d .
C41 C 0.1317(4) 0.3926(3) 0.4199(3) 0.0368(12) Uani 1.0 2 d .
C42 C 0.1551(5) 0.4423(4) 0.4628(4) 0.0549(16) Uani 1.0 2 d .
C43 C 0.3921(3) 0.1734(3) 0.3787(3) 0.0265(10) Uani 1.0 2 d .
C44 C 0.4724(3) 0.0879(3) 0.3780(3) 0.0275(10) Uani 1.0 2 d .
C45 C 0.6004(4) 0.1002(3) 0.3608(3) 0.0313(10) Uani 1.0 2 d .
C46 C 0.6498(4) 0.1765(3) 0.2673(3) 0.0438(13) Uani 1.0 2 d .
C47 C 0.2413(4) 0.1475(3) 0.3268(3) 0.0278(10) Uani 1.0 2 d .
C48 C 0.2982(4) 0.2091(3) 0.2284(3) 0.0384(12) Uani 1.0 2 d .
C49 C 0.2487(5) 0.1983(4) 0.1655(3) 0.0542(16) Uani 1.0 2 d .
C50 C 0.3012(6) 0.2627(4) 0.0662(4) 0.0755(19) Uani 1.0 2 d .
H1 H -0.1239 -0.2341 1.1894 0.0380 Uiso 1.0 2 calc R
H2 H -0.1072 -0.2904 1.1361 0.0380 Uiso 1.0 2 calc R
H3 H -0.0430 -0.3578 1.2967 0.0493 Uiso 1.0 2 calc R
H4 H -0.0416 -0.4177 1.2502 0.0493 Uiso 1.0 2 calc R
H5 H 0.1519 -0.4195 1.1978 0.0362 Uiso 1.0 2 calc R
H6 H 0.1516 -0.3715 1.2551 0.0361 Uiso 1.0 2 calc R
H7 H 1.0030 0.6791 -0.0929 0.0410 Uiso 1.0 2 calc R
H8 H 0.9908 0.7309 -0.0363 0.0411 Uiso 1.0 2 calc R
H9 H 1.1982 0.6709 -0.1234 0.0522 Uiso 1.0 2 calc R
H10 H 1.1859 0.7204 -0.0647 0.0523 Uiso 1.0 2 calc R
H11 H 1.2451 0.5818 0.0453 0.0484 Uiso 1.0 2 calc R
H12 H 1.2541 0.5319 -0.0122 0.0483 Uiso 1.0 2 calc R
H13 H 0.3139 0.2587 0.8334 0.0300 Uiso 1.0 2 calc R
H14 H 0.3861 0.1974 0.7849 0.0302 Uiso 1.0 2 calc R
H15 H 0.4561 0.0899 0.9060 0.0332 Uiso 1.0 2 calc R
H16 H 0.4274 0.1590 0.9477 0.0331 Uiso 1.0 2 calc R
H17 H 0.2279 0.1502 0.9813 0.0372 Uiso 1.0 2 calc R
H18 H 0.2521 0.0875 0.9332 0.0373 Uiso 1.0 2 calc R
H19 H 0.3139 0.0273 1.0951 0.0469 Uiso 1.0 2 calc R
H20 H 0.2090 -0.0060 1.0894 0.0470 Uiso 1.0 2 calc R
H21 H 0.3378 -0.0348 1.0475 0.0469 Uiso 1.0 2 calc R
H22 H 0.3897 0.3696 0.8325 0.0299 Uiso 1.0 2 calc R
H23 H 0.4860 0.2964 0.8833 0.0299 Uiso 1.0 2 calc R
H24 H 0.6282 0.3923 0.7736 0.0360 Uiso 1.0 2 calc R
H25 H 0.5289 0.4665 0.7274 0.0361 Uiso 1.0 2 calc R
H26 H 0.4396 0.4719 0.8670 0.0410 Uiso 1.0 2 calc R
H27 H 0.5525 0.4102 0.9018 0.0411 Uiso 1.0 2 calc R
H28 H 0.5538 0.5921 0.7552 0.0625 Uiso 1.0 2 calc R
H29 H 0.5656 0.5680 0.8503 0.0626 Uiso 1.0 2 calc R
H30 H 0.6655 0.5310 0.7897 0.0624 Uiso 1.0 2 calc R
H31 H 0.6237 0.2077 0.8262 0.0295 Uiso 1.0 2 calc R
H32 H 0.5916 0.1732 0.7686 0.0295 Uiso 1.0 2 calc R
H33 H 0.6922 0.2826 0.6371 0.0356 Uiso 1.0 2 calc R
H34 H 0.7109 0.3313 0.6878 0.0355 Uiso 1.0 2 calc R
H35 H 0.8284 0.1973 0.7676 0.0450 Uiso 1.0 2 calc R
H36 H 0.8081 0.1470 0.7188 0.0448 Uiso 1.0 2 calc R
H37 H 0.9312 0.3046 0.6298 0.0559 Uiso 1.0 2 calc R
H38 H 0.9923 0.2036 0.6498 0.0559 Uiso 1.0 2 calc R
H39 H 0.9112 0.2549 0.5815 0.0558 Uiso 1.0 2 calc R
H40 H 0.5211 0.3993 0.6470 0.0302 Uiso 1.0 2 calc R
H41 H 0.4841 0.3161 0.6455 0.0305 Uiso 1.0 2 calc R
H42 H 0.2919 0.3610 0.6846 0.0326 Uiso 1.0 2 calc R
H43 H 0.3167 0.4266 0.7159 0.0323 Uiso 1.0 2 calc R
H44 H 0.4017 0.5269 0.5636 0.0369 Uiso 1.0 2 calc R
H45 H 0.3711 0.4625 0.5335 0.0369 Uiso 1.0 2 calc R
H46 H 0.1726 0.5049 0.5759 0.0412 Uiso 1.0 2 calc R
H47 H 0.1970 0.5607 0.6166 0.0413 Uiso 1.0 2 calc R
H48 H 0.2314 0.5978 0.5118 0.0414 Uiso 1.0 2 calc R
H49 H 0.2645 0.0326 0.4908 0.0380 Uiso 1.0 2 calc R
H50 H 0.2458 0.1028 0.5299 0.0380 Uiso 1.0 2 calc R
H51 H 0.0495 0.1382 0.5255 0.0650 Uiso 1.0 2 calc R
H52 H 0.0677 0.0705 0.4837 0.0650 Uiso 1.0 2 calc R
H53 H 0.0981 -0.0607 0.6133 0.1229 Uiso 1.0 2 calc R
H54 H 0.1175 0.0011 0.6509 0.1229 Uiso 1.0 2 calc R
H55 H -0.0612 -0.0252 0.6524 0.2047 Uiso 1.0 2 calc R
H56 H -0.0091 -0.0726 0.7377 0.2047 Uiso 1.0 2 calc R
H57 H -0.0420 0.0360 0.6896 0.2048 Uiso 1.0 2 calc R
H58 H 0.2200 0.3084 0.3210 0.0321 Uiso 1.0 2 calc R
H59 H 0.1118 0.2568 0.3960 0.0319 Uiso 1.0 2 calc R
H60 H 0.1790 0.2547 0.5045 0.0387 Uiso 1.0 2 calc R
H61 H 0.2871 0.3064 0.4295 0.0388 Uiso 1.0 2 calc R
H62 H 0.1493 0.4316 0.3549 0.0435 Uiso 1.0 2 calc R
H63 H 0.0499 0.3822 0.4417 0.0434 Uiso 1.0 2 calc R
H64 H 0.2360 0.4529 0.4412 0.0723 Uiso 1.0 2 calc R
H65 H 0.1069 0.5011 0.4477 0.0722 Uiso 1.0 2 calc R
H66 H 0.1377 0.4040 0.5272 0.0722 Uiso 1.0 2 calc R
H67 H 0.4165 0.2270 0.3209 0.0335 Uiso 1.0 2 calc R
H68 H 0.4025 0.1811 0.4266 0.0336 Uiso 1.0 2 calc R
H69 H 0.4495 0.0339 0.4359 0.0335 Uiso 1.0 2 calc R
H70 H 0.4628 0.0795 0.3303 0.0336 Uiso 1.0 2 calc R
H71 H 0.6056 0.1147 0.4059 0.0369 Uiso 1.0 2 calc R
H72 H 0.6472 0.0413 0.3682 0.0365 Uiso 1.0 2 calc R
H73 H 0.6070 0.2358 0.2601 0.0492 Uiso 1.0 2 calc R
H74 H 0.7307 0.1778 0.2614 0.0492 Uiso 1.0 2 calc R
H75 H 0.6431 0.1643 0.2218 0.0493 Uiso 1.0 2 calc R
H76 H 0.2718 0.0831 0.3411 0.0381 Uiso 1.0 2 calc R
H77 H 0.1577 0.1557 0.3323 0.0380 Uiso 1.0 2 calc R
H78 H 0.2828 0.2735 0.2174 0.0481 Uiso 1.0 2 calc R
H79 H 0.3820 0.1907 0.2186 0.0481 Uiso 1.0 2 calc R
H80 H 0.2666 0.1339 0.1764 0.0730 Uiso 1.0 2 calc R
H81 H 0.1646 0.2142 0.1782 0.0730 Uiso 1.0 2 calc R
H82 H 0.3845 0.2469 0.0539 0.0908 Uiso 1.0 2 calc R
H83 H 0.2696 0.2557 0.0271 0.0908 Uiso 1.0 2 calc R
H84 H 0.2836 0.3263 0.0557 0.0908 Uiso 1.0 2 calc R

loop_
_atom_site_aniso_label
_atom_site_aniso_U_11
_atom_site_aniso_U_22
_atom_site_aniso_U_33
_atom_site_aniso_U_12
_atom_site_aniso_U_13
_atom_site_aniso_U_23
Pd1 0.02525(15) 0.02294(13) 0.02063(13) -0.00472(10) -0.00491(10) -0.00943(10)
S1 0.0278(5) 0.0275(5) 0.0227(5) -0.0039(4) -0.0072(4) -0.0062(4)
S2 0.0257(5) 0.0245(5) 0.0234(5) -0.0036(4) -0.0057(4) -0.0095(4)
S3 0.0265(5) 0.0313(5) 0.0265(5) -0.0044(4) -0.0059(4) -0.0061(4)
S4 0.0267(5) 0.0291(5) 0.0248(5) -0.0045(4) -0.0063(4) -0.0046(4)
S5 0.0274(6) 0.0281(5) 0.0361(6) -0.0037(4) -0.0085(5) -0.0050(4)
S6 0.0253(5) 0.0280(5) 0.0287(5) -0.0057(4) -0.0072(4) -0.0053(4)
S7 0.0216(5) 0.0262(5) 0.0256(5) -0.0039(4) -0.0050(4) -0.0087(4)
S8 0.0268(5) 0.0300(5) 0.0247(5) -0.0020(4) -0.0072(4) -0.0059(4)
S9 0.0229(5) 0.0271(5) 0.0257(5) -0.0029(4) -0.0066(4) -0.0065(4)
S10 0.0227(5) 0.0271(5) 0.0300(5) -0.0003(4) -0.0047(4) -0.0059(4)
S11 0.0284(5) 0.0273(5) 0.0252(5) -0.0026(4) -0.0060(4) -0.0066(4)
S12 0.0231(5) 0.0320(5) 0.0347(6) -0.0035(4) -0.0052(4) -0.0100(5)
N1 0.0253(16) 0.0228(14) 0.0185(14) -0.0044(12) -0.0050(12) -0.0100(12)
N2 0.0266(17) 0.0211(14) 0.0242(15) 0.0001(12) -0.0092(13) -0.0106(12)
C1 0.025(2) 0.0302(19) 0.0218(17) -0.0089(15) -0.0003(15) -0.0126(15)
C2 0.035(3) 0.0223(17) 0.0217(18) -0.0070(15) -0.0036(16) -0.0101(15)
C3 0.029(2) 0.0246(18) 0.0287(19) -0.0002(15) -0.0131(16) -0.0117(15)
C4 0.028(2) 0.0244(18) 0.030(2) -0.0036(15) -0.0112(16) -0.0097(16)
C5 0.029(2) 0.0251(18) 0.030(2) -0.0066(15) -0.0063(16) -0.0082(16)
C6 0.029(2) 0.0300(19) 0.0271(19) -0.0109(16) -0.0049(16) -0.0092(16)
C7 0.025(2) 0.037(2) 0.034(2) -0.0061(17) -0.0041(17) -0.0127(18)
C8 0.038(3) 0.051(3) 0.034(3) -0.017(2) -0.006(2) -0.003(2)
C9 0.035(3) 0.031(2) 0.0240(19) -0.0071(17) -0.0110(17) -0.0021(16)
C10 0.027(2) 0.0243(17) 0.0200(17) -0.0064(15) -0.0054(15) -0.0080(14)
C11 0.029(2) 0.0249(18) 0.0236(18) -0.0051(15) -0.0039(15) -0.0114(15)
C12 0.026(2) 0.0251(17) 0.0256(18) 0.0015(15) -0.0100(15) -0.0118(15)
C13 0.0237(19) 0.0256(17) 0.0222(17) -0.0020(14) -0.0064(14) -0.0109(15)
C14 0.037(3) 0.0309(19) 0.0235(18) -0.0129(17) -0.0035(16) -0.0112(16)
C15 0.031(3) 0.0309(19) 0.028(2) -0.0115(16) 0.0016(16) -0.0142(16)
C16 0.048(3) 0.033(2) 0.0212(19) -0.0150(19) -0.0037(18) -0.0065(16)
C17 0.055(3) 0.048(3) 0.028(2) -0.028(3) 0.005(2) -0.0169(19)
C18 0.041(3) 0.048(3) 0.032(3) -0.022(2) 0.0034(19) -0.0167(19)
C19 0.0227(19) 0.0289(18) 0.0236(17) -0.0068(15) -0.0023(14) -0.0112(15)
C20 0.027(2) 0.0277(18) 0.0279(19) -0.0047(15) -0.0074(16) -0.0105(16)
C21 0.033(3) 0.031(2) 0.029(2) -0.0042(17) -0.0054(17) -0.0100(16)
C22 0.049(3) 0.041(3) 0.027(2) -0.010(2) -0.006(2) -0.0044(18)
C23 0.027(2) 0.0264(17) 0.0210(17) -0.0014(14) -0.0068(14) -0.0143(15)
C24 0.026(2) 0.0306(19) 0.033(2) -0.0038(15) -0.0052(16) -0.0182(17)
C25 0.037(3) 0.0287(19) 0.037(2) 0.0043(16) -0.0192(18) -0.0193(17)
C26 0.051(3) 0.041(3) 0.064(3) -0.003(2) -0.023(3) -0.032(3)
C27 0.0228(19) 0.0268(18) 0.0239(18) -0.0023(14) -0.0035(15) -0.0118(15)
C28 0.029(2) 0.0300(19) 0.030(2) -0.0021(16) -0.0001(16) -0.0149(16)
C29 0.033(3) 0.035(3) 0.044(3) 0.0004(17) -0.0054(19) -0.0226(19)
C30 0.029(3) 0.054(3) 0.057(3) -0.004(2) 0.004(2) -0.030(3)
C31 0.028(2) 0.0266(18) 0.0210(17) -0.0076(15) -0.0043(15) -0.0094(15)
C32 0.027(2) 0.0290(19) 0.0252(18) -0.0033(15) -0.0042(15) -0.0097(15)
C33 0.031(3) 0.035(2) 0.0258(19) -0.0052(17) -0.0050(17) -0.0083(17)
C34 0.045(3) 0.032(2) 0.026(2) -0.0040(18) -0.0140(18) -0.0041(17)
C35 0.045(3) 0.0243(18) 0.0258(19) -0.0064(17) -0.0002(17) -0.0092(16)
C36 0.053(3) 0.045(3) 0.065(4) -0.018(3) 0.022(3) -0.032(3)
C37 0.132(7) 0.037(4) 0.139(7) -0.007(4) 0.093(6) -0.012(4)
C38 0.405(18) 0.051(5) 0.056(5) 0.038(8) 0.036(8) -0.014(4)
C39 0.029(2) 0.0231(17) 0.0276(19) 0.0023(15) -0.0099(16) -0.0117(15)
C40 0.031(3) 0.0316(19) 0.034(2) 0.0003(16) -0.0099(17) -0.0196(17)
C41 0.047(3) 0.028(2) 0.034(3) 0.0000(18) -0.0067(19) -0.0163(18)
C42 0.064(4) 0.049(3) 0.067(4) 0.002(3) -0.017(3) -0.041(3)
C43 0.0235(19) 0.0252(18) 0.035(2) -0.0012(14) -0.0112(16) -0.0153(16)
C44 0.027(2) 0.0266(18) 0.031(2) 0.0028(15) -0.0135(16) -0.0128(16)
C45 0.027(2) 0.033(2) 0.032(2) 0.0008(16) -0.0056(16) -0.0162(17)
C46 0.038(3) 0.039(3) 0.046(3) -0.0066(19) -0.004(2) -0.016(2)
C47 0.028(2) 0.035(2) 0.0320(19) 0.0028(16) -0.0163(16) -0.0215(17)
C48 0.041(3) 0.046(3) 0.033(3) 0.0107(19) -0.0159(19) -0.025(2)
C49 0.080(4) 0.051(3) 0.051(3) 0.031(3) -0.047(3) -0.037(3)
C50 0.109(5) 0.081(4) 0.037(3) 0.044(4) -0.044(3) -0.037(3)

loop_
_atom_type_symbol
_atom_type_description
_atom_type_scat_dispersion_real
_atom_type_scat_dispersion_imag
_atom_type_scat_source
C C 0.0033 0.0016
;
International Tables for Crystallography
(1992, Vol. C, Tables 4.2.6.8 and 6.1.1.4)
;
H H 0.0000 0.0000
;
International Tables for Crystallography
(1992, Vol. C, Table 6.1.1.4)
;
N N 0.0061 0.0033
;
International Tables for Crystallography
(1992, Vol. C, Tables 4.2.6.8 and 6.1.1.4)
;
Pd Pd -0.9988 1.0072
;
International Tables for Crystallography
(1992, Vol. C, Tables 4.2.6.8 and 6.1.1.4)
;
S S 0.1246 0.1234
;
International Tables for Crystallography
(1992, Vol. C, Tables 4.2.6.8 and 6.1.1.4)
;

loop_
_geom_angle_atom_site_label_1
_geom_angle_atom_site_label_2
_geom_angle_atom_site_label_3
_geom_angle
_geom_angle_publ_flag
S1 Pd1 S2 91.13(4) yes
S1 Pd1 S7 90.61(4) yes
S1 Pd1 S8 174.96(5) yes
S2 Pd1 S7 175.46(5) yes
S2 Pd1 S8 87.36(4) yes
S7 Pd1 S8 91.26(4) yes
Pd1 S1 C1 99.45(13) yes
Pd1 S2 C2 99.76(12) yes
C1 S3 C3 95.24(17) yes
C2 S4 C3 95.18(17) yes
C4 S5 C5 93.89(17) yes
C4 S6 C6 93.78(17) yes
Pd1 S7 C10 99.72(11) yes
Pd1 S8 C11 100.13(13) yes
C10 S9 C12 94.98(17) yes
C11 S10 C12 94.84(16) yes
C13 S11 C14 93.80(17) yes
C13 S12 C15 94.21(17) yes
C19 N1 C23 107.4(3) yes
C19 N1 C27 107.7(3) yes
C19 N1 C31 108.3(4) yes
C23 N1 C27 111.0(4) yes
C23 N1 C31 112.0(3) yes
C27 N1 C31 110.3(3) yes
C35 N2 C39 111.4(3) yes
C35 N2 C43 108.1(3) yes
C35 N2 C47 109.3(4) yes
C39 N2 C43 109.3(4) yes
C39 N2 C47 107.8(3) yes
C43 N2 C47 111.0(3) yes
S1 C1 S3 118.4(3) yes
S1 C1 C2 124.3(3) yes
S3 C1 C2 117.2(3) yes
S2 C2 S4 117.5(3) yes
S2 C2 C1 124.7(3) yes
S4 C2 C1 117.8(3) yes
S3 C3 S4 114.51(18) yes
S3 C3 C4 124.0(3) yes
S4 C3 C4 121.5(3) yes
S5 C4 S6 115.16(18) yes
S5 C4 C3 124.3(3) yes
S6 C4 C3 120.5(3) yes
S5 C5 C6 118.9(3) yes
S5 C5 C7 128.2(3) yes
C6 C5 C7 112.9(3) yes
S6 C6 C5 118.3(3) yes
S6 C6 C9 128.2(3) yes
C5 C6 C9 113.5(4) yes
C5 C7 C8 102.1(4) yes
C7 C8 C9 109.1(3) yes
C6 C9 C8 101.9(3) yes
S7 C10 S9 118.4(2) yes
S7 C10 C11 124.3(3) yes
S9 C10 C11 117.2(3) yes
S8 C11 S10 118.8(2) yes
S8 C11 C10 124.4(3) yes
S10 C11 C10 116.8(3) yes
S9 C12 S10 113.28(18) yes
S9 C12 C13 122.8(3) yes
S10 C12 C13 123.9(3) yes
S11 C13 S12 115.17(17) yes
S11 C13 C12 121.5(3) yes
S12 C13 C12 123.4(3) yes
S11 C14 C15 118.4(3) yes
S11 C14 C16 128.1(3) yes
C15 C14 C16 113.4(4) yes
S12 C15 C14 118.3(3) yes
S12 C15 C18 128.5(3) yes
C14 C15 C18 113.1(3) yes
C14 C16 C17 102.4(3) yes
C16 C17 C18 108.4(3) yes
C15 C18 C17 102.7(4) yes
N1 C19 C20 117.2(4) yes
C19 C20 C21 109.4(4) yes
C20 C21 C22 113.8(4) yes
N1 C23 C24 118.5(3) yes
C23 C24 C25 109.5(3) yes
C24 C25 C26 112.8(4) yes
N1 C27 C28 117.9(3) yes
C27 C28 C29 109.1(3) yes
C28 C29 C30 112.0(3) yes
N1 C31 C32 114.8(3) yes
C31 C32 C33 110.1(3) yes
C32 C33 C34 111.7(3) yes
N2 C35 C36 116.8(4) yes
C35 C36 C37 108.8(5) yes
C36 C37 C38 130.4(7) yes
N2 C39 C40 117.1(4) yes
C39 C40 C41 109.2(4) yes
C40 C41 C42 112.5(5) yes
N2 C43 C44 115.0(4) yes
C43 C44 C45 110.9(4) yes
C44 C45 C46 114.6(4) yes
N2 C47 C48 115.0(4) yes
C47 C48 C49 110.3(5) yes
C48 C49 C50 111.1(5) yes
C5 C7 H1 110.395 no
C5 C7 H2 110.164 no
C8 C7 H1 112.212 no
C8 C7 H2 112.357 no
H1 C7 H2 109.441 no
C7 C8 H3 110.150 no
C7 C8 H4 110.098 no
C9 C8 H3 109.041 no
C9 C8 H4 108.932 no
H3 C8 H4 109.493 no
C6 C9 H5 110.260 no
C6 C9 H6 110.793 no
C8 C9 H5 112.204 no
C8 C9 H6 112.084 no
H5 C9 H6 109.461 no
C14 C16 H7 109.489 no
C14 C16 H8 109.891 no
C17 C16 H7 112.754 no
C17 C16 H8 112.724 no
H7 C16 H8 109.380 no
C16 C17 H9 109.045 no
C16 C17 H10 109.076 no
C18 C17 H9 110.345 no
C18 C17 H10 110.451 no
H9 C17 H10 109.479 no
C15 C18 H11 108.746 no
C15 C18 H12 108.890 no
C17 C18 H11 113.392 no
C17 C18 H12 113.505 no
H11 C18 H12 109.245 no
N1 C19 H13 107.421 no
N1 C19 H14 107.118 no
C20 C19 H13 107.696 no
C20 C19 H14 107.763 no
H13 C19 H14 109.501 no
C19 C20 H15 109.566 no
C19 C20 H16 109.206 no
C21 C20 H15 109.411 no
C21 C20 H16 109.709 no
H15 C20 H16 109.495 no
C20 C21 H17 108.315 no
C20 C21 H18 108.516 no
C22 C21 H17 108.637 no
C22 C21 H18 108.013 no
H17 C21 H18 109.492 no
C21 C22 H19 108.891 no
C21 C22 H20 110.092 no
C21 C22 H21 109.512 no
H19 C22 H20 109.441 no
H19 C22 H21 109.445 no
H20 C22 H21 109.444 no
N1 C23 H22 107.876 no
N1 C23 H23 108.006 no
C24 C23 H22 106.609 no
C24 C23 H23 106.111 no
H22 C23 H23 109.478 no
C23 C24 H24 109.312 no
C23 C24 H25 108.846 no
C25 C24 H24 109.960 no
C25 C24 H25 109.713 no
H24 C24 H25 109.485 no
C24 C25 H26 108.131 no
C24 C25 H27 108.172 no
C26 C25 H26 109.248 no
C26 C25 H27 108.957 no
H26 C25 H27 109.491 no
C25 C26 H28 109.038 no
C25 C26 H29 110.145 no
C25 C26 H30 109.324 no
H28 C26 H29 109.441 no
H28 C26 H30 109.441 no
H29 C26 H30 109.436 no
N1 C27 H31 108.006 no
N1 C27 H32 107.984 no
C28 C27 H31 106.604 no
C28 C27 H32 106.636 no
H31 C27 H32 109.494 no
C27 C28 H33 109.397 no
C27 C28 H34 109.176 no
C29 C28 H33 109.775 no
C29 C28 H34 109.853 no
H33 C28 H34 109.492 no
C28 C29 H35 108.838 no
C28 C29 H36 108.880 no
C30 C29 H35 108.570 no
C30 C29 H36 109.004 no
H35 C29 H36 109.498 no
C29 C30 H37 109.062 no
C29 C30 H38 110.795 no
C29 C30 H39 108.633 no
H37 C30 H38 109.445 no
H37 C30 H39 109.446 no
H38 C30 H39 109.440 no
N1 C31 H40 108.539 no
N1 C31 H41 108.621 no
C32 C31 H40 107.628 no
C32 C31 H41 107.707 no
H40 C31 H41 109.494 no
C31 C32 H42 109.093 no
C31 C32 H43 108.675 no
C33 C32 H42 109.632 no
C33 C32 H43 109.832 no
H42 C32 H43 109.492 no
C32 C33 H44 108.510 no
C32 C33 H45 108.778 no
C34 C33 H44 109.071 no
C34 C33 H45 109.206 no
H44 C33 H45 109.500 no
C33 C34 H46 109.246 no
C33 C34 H47 109.290 no
C33 C34 H48 109.965 no
H46 C34 H47 109.438 no
H46 C34 H48 109.446 no
H47 C34 H48 109.440 no
N2 C35 H49 107.168 no
N2 C35 H50 106.671 no
C36 C35 H49 109.062 no
C36 C35 H50 107.575 no
H49 C35 H50 109.456 no
C35 C36 H51 110.349 no
C35 C36 H52 108.758 no
C37 C36 H51 111.101 no
C37 C36 H52 108.304 no
H51 C36 H52 109.483 no
C36 C37 H53 110.161 no
C36 C37 H54 105.849 no
C38 C37 H53 107.278 no
C38 C37 H54 90.797 no
H53 C37 H54 109.332 no
C37 C38 H54 38.838 no
C37 C38 H55 94.948 no
C37 C38 H56 120.669 no
C37 C38 H57 111.686 no
H54 C38 H55 133.764 no
H54 C38 H56 98.370 no
H54 C38 H57 94.271 no
H55 C38 H56 109.443 no
H55 C38 H57 109.446 no
H56 C38 H57 109.436 no
N2 C39 H58 108.028 no
N2 C39 H59 108.145 no
C40 C39 H58 106.783 no
C40 C39 H59 107.173 no
H58 C39 H59 109.484 no
C39 C40 H60 109.079 no
C39 C40 H61 109.483 no
C41 C40 H60 109.810 no
C41 C40 H61 109.755 no
H60 C40 H61 109.498 no
C40 C41 H62 108.505 no
C40 C41 H63 108.578 no
C42 C41 H62 108.721 no
C42 C41 H63 109.029 no
H62 C41 H63 109.495 no
C41 C42 H64 109.353 no
C41 C42 H65 110.088 no
C41 C42 H66 109.060 no
H64 C42 H65 109.444 no
H64 C42 H66 109.443 no
H65 C42 H66 109.437 no
N2 C43 H67 108.787 no
N2 C43 H68 108.356 no
C44 C43 H67 107.796 no
C44 C43 H68 107.307 no
H67 C43 H68 109.490 no
C43 C44 H69 108.546 no
C43 C44 H70 108.053 no
C45 C44 H69 110.128 no
C45 C44 H70 109.703 no
H69 C44 H70 109.484 no
C44 C45 H71 107.737 no
C44 C45 H72 107.938 no
C46 C45 H71 108.811 no
C46 C45 H72 108.224 no
H71 C45 H72 109.493 no
C45 C46 H73 109.350 no
C45 C46 H74 109.181 no
C45 C46 H75 109.961 no
H73 C46 H74 109.447 no
H73 C46 H75 109.442 no
H74 C46 H75 109.445 no
N2 C47 H76 108.489 no
N2 C47 H77 108.450 no
C48 C47 H76 107.743 no
C48 C47 H77 107.568 no
H76 C47 H77 109.505 no
C47 C48 H78 108.338 no
C47 C48 H79 108.467 no
C49 C48 H78 110.221 no
C49 C48 H79 110.005 no
H78 C48 H79 109.455 no
C48 C49 H80 109.172 no
C48 C49 H81 108.891 no
C50 C49 H80 109.207 no
C50 C49 H81 108.910 no
H80 C49 H81 109.498 no
C49 C50 H82 108.706 no
C49 C50 H83 110.779 no
C49 C50 H84 109.005 no
H82 C50 H83 109.441 no
H82 C50 H84 109.447 no
H83 C50 H84 109.441 no
C37 H54 C38 50.365 no

loop_
_geom_bond_atom_site_label_1
_geom_bond_atom_site_label_2
_geom_bond_distance
_geom_bond_publ_flag
Pd1 S1 2.3312(10) yes
Pd1 S2 2.3111(9) yes
Pd1 S7 2.3208(9) yes
Pd1 S8 2.3143(10) yes
S1 C1 1.752(3) yes
S2 C2 1.752(4) yes
S3 C1 1.775(4) yes
S3 C3 1.766(4) yes
S4 C2 1.771(3) yes
S4 C3 1.762(4) yes
S5 C4 1.770(4) yes
S5 C5 1.746(4) yes
S6 C4 1.779(4) yes
S6 C6 1.751(4) yes
S7 C10 1.755(4) yes
S8 C11 1.746(4) yes
S9 C10 1.767(3) yes
S9 C12 1.758(4) yes
S10 C11 1.773(4) yes
S10 C12 1.766(4) yes
S11 C13 1.775(4) yes
S11 C14 1.755(4) yes
S12 C13 1.767(4) yes
S12 C15 1.748(4) yes
N1 C19 1.524(5) yes
N1 C23 1.531(7) yes
N1 C27 1.531(5) yes
N1 C31 1.521(5) yes
N2 C35 1.515(4) yes
N2 C39 1.517(5) yes
N2 C43 1.527(5) yes
N2 C47 1.524(7) yes
C1 C2 1.329(6) yes
C3 C4 1.340(5) yes
C5 C6 1.324(6) yes
C5 C7 1.508(5) yes
C6 C9 1.502(5) yes
C7 C8 1.538(6) yes
C8 C9 1.543(6) yes
C10 C11 1.336(5) yes
C12 C13 1.344(5) yes
C14 C15 1.326(6) yes
C14 C16 1.495(5) yes
C15 C18 1.496(6) yes
C16 C17 1.548(7) yes
C17 C18 1.541(6) yes
C19 C20 1.524(5) yes
C20 C21 1.531(6) yes
C21 C22 1.516(5) yes
C23 C24 1.507(6) yes
C24 C25 1.523(8) yes
C25 C26 1.516(7) yes
C27 C28 1.529(5) yes
C28 C29 1.524(6) yes
C29 C30 1.515(6) yes
C31 C32 1.529(5) yes
C32 C33 1.528(5) yes
C33 C34 1.532(6) yes
C35 C36 1.513(7) yes
C36 C37 1.533(8) yes
C37 C38 1.191(13) yes
C39 C40 1.500(8) yes
C40 C41 1.519(6) yes
C41 C42 1.503(10) yes
C43 C44 1.516(6) yes
C44 C45 1.533(6) yes
C45 C46 1.522(5) yes
C47 C48 1.523(5) yes
C48 C49 1.530(10) yes
C49 C50 1.531(6) yes
C7 H1 0.970 no
C7 H2 0.970 no
C8 H3 0.970 no
C8 H4 0.970 no
C9 H5 0.970 no
C9 H6 0.970 no
C16 H7 0.970 no
C16 H8 0.970 no
C17 H9 0.970 no
C17 H10 0.970 no
C18 H11 0.970 no
C18 H12 0.970 no
C19 H13 0.970 no
C19 H14 0.970 no
C20 H15 0.970 no
C20 H16 0.970 no
C21 H17 0.970 no
C21 H18 0.970 no
C22 H19 0.960 no
C22 H20 0.960 no
C22 H21 0.960 no
C23 H22 0.970 no
C23 H23 0.970 no
C24 H24 0.970 no
C24 H25 0.970 no
C25 H26 0.970 no
C25 H27 0.970 no
C26 H28 0.960 no
C26 H29 0.960 no
C26 H30 0.960 no
C27 H31 0.970 no
C27 H32 0.970 no
C28 H33 0.970 no
C28 H34 0.970 no
C29 H35 0.970 no
C29 H36 0.970 no
C30 H37 0.960 no
C30 H38 0.960 no
C30 H39 0.960 no
C31 H40 0.970 no
C31 H41 0.970 no
C32 H42 0.970 no
C32 H43 0.970 no
C33 H44 0.970 no
C33 H45 0.970 no
C34 H46 0.960 no
C34 H47 0.960 no
C34 H48 0.960 no
C35 H49 0.970 no
C35 H50 0.970 no
C36 H51 0.970 no
C36 H52 0.970 no
C37 H53 0.970 no
C37 H54 0.970 no
C38 H54 1.547 no
C38 H55 0.960 no
C38 H56 0.960 no
C38 H57 0.960 no
C39 H58 0.970 no
C39 H59 0.970 no
C40 H60 0.970 no
C40 H61 0.970 no
C41 H62 0.970 no
C41 H63 0.970 no
C42 H64 0.960 no
C42 H65 0.960 no
C42 H66 0.960 no
C43 H67 0.970 no
C43 H68 0.970 no
C44 H69 0.970 no
C44 H70 0.970 no
C45 H71 0.970 no
C45 H72 0.970 no
C46 H73 0.960 no
C46 H74 0.960 no
C46 H75 0.960 no
C47 H76 0.970 no
C47 H77 0.970 no
C48 H78 0.970 no
C48 H79 0.970 no
C49 H80 0.970 no
C49 H81 0.970 no
C50 H82 0.960 no
C50 H83 0.960 no
C50 H84 0.960 no

loop_
_geom_contact_atom_site_label_1
_geom_contact_atom_site_label_2
_geom_contact_distance
_geom_contact_publ_flag
_geom_contact_site_symmetry_2
S3 S5 3.3266(13) no .
S4 S6 3.1641(13) no .
S9 S11 3.2228(13) no .
S10 S12 3.3003(13) no .
C19 C32 2.925(5) no .
C20 C23 3.128(6) no .
C20 C27 2.936(5) no .
C23 C28 3.412(6) no .
C23 C32 3.128(7) no .
C24 C27 3.197(7) no .
C24 C28 3.443(7) no .
C24 C31 3.098(8) no .
C28 C31 2.901(6) no .
C35 C38 3.597(11) no .
C35 C40 3.101(7) no .
C35 C44 3.040(5) no .
C36 C39 3.011(6) no .
C36 C47 3.102(6) no .
C39 C48 3.091(7) no .
C40 C43 3.013(6) no .
C43 C46 3.108(6) no .
C43 C48 2.959(8) no .
C44 C47 3.004(6) no .
C44 C48 3.405(7) no .
S9 C25 3.521(5) no 2_666
C17 C46 3.594(6) no 2_765
C25 S9 3.521(5) no 2_666
C34 C42 3.494(10) no .
C42 C34 3.494(10) no .
C46 C17 3.594(6) no 2_765
S5 H1 3.1573 no .
S5 H2 3.1756 no .
S6 H5 3.1820 no .
S6 H6 3.1570 no .
S11 H7 3.1319 no .
S11 H8 3.1699 no .
S12 H11 3.1489 no .
S12 H12 3.1226 no .
N1 H15 2.9476 no .
N1 H16 2.6903 no .
N1 H24 2.8004 no .
N1 H25 2.8359 no .
N1 H33 2.8935 no .
N1 H34 2.7724 no .
N1 H42 2.8811 no .
N1 H43 2.6540 no .
N2 H51 2.8050 no .
N2 H52 2.7734 no .
N2 H60 2.7785 no .
N2 H61 2.7817 no .
N2 H69 2.7497 no .
N2 H70 2.7443 no .
N2 H78 2.6646 no .
N2 H79 2.8507 no .
C5 H3 2.9714 no .
C5 H4 3.0629 no .
C5 H5 2.9732 no .
C5 H6 3.0252 no .
C6 H1 3.0208 no .
C6 H2 2.9686 no .
C6 H3 2.9635 no .
C6 H4 3.0532 no .
C7 H5 3.1120 no .
C7 H6 3.2008 no .
C9 H1 3.2012 no .
C9 H2 3.1133 no .
C14 H9 3.0237 no .
C14 H10 3.0089 no .
C14 H11 2.9880 no .
C14 H12 2.9744 no .
C15 H7 2.9858 no .
C15 H8 2.9942 no .
C15 H9 3.0321 no .
C15 H10 3.0128 no .
C16 H11 3.1687 no .
C16 H12 3.1511 no .
C18 H7 3.1476 no .
C18 H8 3.1656 no .
C19 H17 2.6899 no .
C19 H18 2.6263 no .
C19 H22 2.5660 no .
C19 H23 2.6558 no .
C19 H31 2.8331 no .
C19 H32 2.4413 no .
C19 H40 3.3023 no .
C19 H41 2.6953 no .
C19 H42 2.7338 no .
C19 H43 3.0028 no .
C20 H19 2.7367 no .
C20 H20 3.3722 no .
C20 H21 2.7440 no .
C20 H22 3.3424 no .
C20 H23 2.8073 no .
C20 H31 2.8567 no .
C20 H32 2.7746 no .
C21 H13 2.5103 no .
C21 H14 2.7981 no .
C22 H15 2.7185 no .
C22 H16 2.7908 no .
C23 H13 2.5425 no .
C23 H14 3.2849 no .
C23 H16 2.7544 no .
C23 H26 2.5682 no .
C23 H27 2.7098 no .
C23 H31 2.5123 no .
C23 H32 3.2918 no .
C23 H34 3.1631 no .
C23 H40 2.6709 no .
C23 H41 3.3516 no .
C23 H43 2.7187 no .
C24 H28 2.7145 no .
C24 H29 3.3544 no .
C24 H30 2.7174 no .
C24 H31 3.1434 no .
C24 H34 2.7945 no .
C24 H40 2.7248 no .
C24 H43 3.3383 no .
C25 H22 2.6256 no .
C25 H23 2.5763 no .
C26 H24 2.8002 no .
C26 H25 2.6704 no .
C27 H13 3.2935 no .
C27 H14 2.7017 no .
C27 H15 2.8017 no .
C27 H16 2.9739 no .
C27 H22 3.3399 no .
C27 H23 2.6380 no .
C27 H24 2.8872 no .
C27 H25 3.5858 no .
C27 H35 2.6648 no .
C27 H36 2.6488 no .
C27 H40 2.7462 no .
C27 H41 2.6033 no .
C28 H24 2.8423 no .
C28 H37 2.6972 no .
C28 H38 3.3509 no .
C28 H39 2.6939 no .
C28 H40 2.6773 no .
C28 H41 2.8777 no .
C29 H31 2.5521 no .
C29 H32 2.6886 no .
C30 H33 2.7117 no .
C30 H34 2.7261 no .
C31 H13 2.6959 no .
C31 H14 2.5245 no .
C31 H22 2.7397 no .
C31 H23 3.3463 no .
C31 H24 3.3534 no .
C31 H25 2.8131 no .
C31 H31 3.2950 no .
C31 H32 2.8700 no .
C31 H33 2.7075 no .
C31 H34 2.9558 no .
C31 H44 2.6542 no .
C31 H45 2.6964 no .
C32 H13 2.6290 no .
C32 H14 2.9887 no .
C32 H22 2.8238 no .
C32 H25 3.2968 no .
C32 H46 2.7635 no .
C32 H47 2.6714 no .
C32 H48 3.3559 no .
C33 H40 2.5458 no .
C33 H41 2.7846 no .
C34 H42 2.7451 no .
C34 H43 2.7108 no .
C35 H53 2.7664 no .
C35 H54 2.5029 no .
C35 H58 3.3254 no .
C35 H59 2.6672 no .
C35 H60 2.7916 no .
C35 H61 3.4297 no .
C35 H67 3.2980 no .
C35 H68 2.5885 no .
C35 H69 2.7007 no .
C35 H70 3.3773 no .
C35 H76 2.5631 no .
C35 H77 2.7319 no .
C36 H55 2.5802 no .
C36 H56 3.3340 no .
C36 H57 2.6635 no .
C36 H59 2.6469 no .
C36 H60 3.1540 no .
C36 H76 3.2491 no .
C36 H77 2.8497 no .
C37 H49 2.6153 no .
C37 H50 2.6526 no .
C38 H51 2.6927 no .
C38 H52 2.9202 no .
C39 H49 3.3182 no .
C39 H50 2.7149 no .
C39 H51 2.7154 no .
C39 H52 3.2764 no .
C39 H62 2.5574 no .
C39 H63 2.7079 no .
C39 H67 2.6038 no .
C39 H68 2.7005 no .
C39 H76 3.2883 no .
C39 H77 2.5499 no .
C39 H78 2.7009 no .
C40 H50 2.8079 no .
C40 H51 3.1225 no .
C40 H64 2.6972 no .
C40 H65 3.3375 no .
C40 H66 2.6954 no .
C40 H67 3.1695 no .
C40 H68 2.7168 no .
C41 H58 2.5955 no .
C41 H59 2.5988 no .
C42 H60 2.7918 no .
C42 H61 2.6428 no .
C43 H49 2.6432 no .
C43 H50 2.5422 no .
C43 H58 2.6726 no .
C43 H59 3.3144 no .
C43 H60 3.3248 no .
C43 H61 2.6902 no .
C43 H71 2.6406 no .
C43 H72 3.3291 no .
C43 H73 2.8132 no .
C43 H75 3.4244 no .
C43 H76 2.7721 no .
C43 H77 3.3343 no .
C43 H78 3.0308 no .
C43 H79 2.7416 no .
C44 H49 2.6939 no .
C44 H50 3.2238 no .
C44 H73 2.7816 no .
C44 H74 3.3785 no .
C44 H75 2.7555 no .
C44 H76 2.7558 no .
C44 H79 2.8694 no .
C45 H67 2.6599 no .
C45 H68 2.6645 no .
C46 H67 2.7383 no .
C46 H68 3.4015 no .
C46 H69 3.3906 no .
C46 H70 2.7282 no .
C46 H79 3.5571 no .
C47 H49 2.5991 no .
C47 H50 3.2957 no .
C47 H51 3.4803 no .
C47 H52 2.7822 no .
C47 H58 2.5913 no .
C47 H59 2.6248 no .
C47 H67 2.7387 no .
C47 H68 3.3373 no .
C47 H69 3.2754 no .
C47 H70 2.6502 no .
C47 H80 2.7009 no .
C47 H81 2.6670 no .
C48 H58 2.7043 no .
C48 H59 3.4181 no .
C48 H67 2.6664 no .
C48 H70 2.8466 no .
C48 H82 2.6976 no .
C48 H83 3.3581 no .
C48 H84 2.6977 no .
C49 H76 2.7616 no .
C49 H77 2.5634 no .
C50 H78 2.7089 no .
C50 H79 2.7393 no .
H1 H3 2.2408 no .
H1 H4 2.7108 no .
H2 H3 2.7734 no .
H2 H4 2.2446 no .
H2 H5 3.4845 no .
H3 H5 2.7624 no .
H3 H6 2.2261 no .
H4 H5 2.2295 no .
H4 H6 2.6975 no .
H7 H9 2.2407 no .
H7 H10 2.7497 no .
H7 H12 3.5827 no .
H8 H9 2.7370 no .
H8 H10 2.2400 no .
H9 H11 2.7567 no .
H9 H12 2.2660 no .
H10 H11 2.2653 no .
H10 H12 2.7708 no .
H13 H15 2.8045 no .
H13 H16 2.4461 no .
H13 H17 2.3616 no .
H13 H18 2.6400 no .
H13 H22 2.2682 no .
H13 H23 2.8340 no .
H13 H32 3.3827 no .
H13 H40 3.5285 no .
H13 H41 3.0869 no .
H13 H42 2.3576 no .
H13 H43 2.5011 no .
H14 H15 2.2409 no .
H14 H16 2.8053 no .
H14 H17 3.1654 no .
H14 H18 2.5960 no .
H14 H22 3.4084 no .
H14 H23 3.5570 no .
H14 H31 3.2701 no .
H14 H32 2.3716 no .
H14 H40 3.4468 no .
H14 H41 2.3968 no .
H14 H42 2.5925 no .
H14 H43 3.3406 no .
H15 H17 2.8326 no .
H15 H18 2.3764 no .
H15 H19 2.9776 no .
H15 H20 3.5959 no .
H15 H21 2.5582 no .
H15 H23 3.3751 no .
H15 H31 2.7169 no .
H15 H32 2.3817 no .
H16 H17 2.3280 no .
H16 H18 2.8365 no .
H16 H19 2.6283 no .
H16 H21 3.0881 no .
H16 H22 3.0384 no .
H16 H23 2.1749 no .
H16 H31 2.6166 no .
H16 H32 3.0732 no .
H17 H19 2.3285 no .
H17 H20 2.3354 no .
H17 H21 2.8168 no .
H18 H19 2.8062 no .
H18 H20 2.3290 no .
H18 H21 2.3283 no .
H22 H24 2.7993 no .
H22 H25 2.2859 no .
H22 H26 2.3516 no .
H22 H27 3.0058 no .
H22 H31 3.4070 no .
H22 H40 2.9845 no .
H22 H42 3.2892 no .
H22 H43 2.1715 no .
H23 H24 2.3203 no .
H23 H25 2.7901 no .
H23 H26 2.7260 no .
H23 H27 2.4499 no .
H23 H31 2.2779 no .
H23 H32 3.3561 no .
H23 H34 3.5175 no .
H23 H40 3.5370 no .
H23 H43 3.5870 no .
H24 H26 2.8256 no .
H24 H27 2.2984 no .
H24 H28 3.1053 no .
H24 H30 2.6426 no .
H24 H31 2.7450 no .
H24 H33 3.5247 no .
H24 H34 2.1037 no .
H24 H35 3.5650 no .
H24 H40 2.8839 no .
H25 H26 2.3937 no .
H25 H27 2.8255 no .
H25 H28 2.4996 no .
H25 H29 3.5573 no .
H25 H30 2.9139 no .
H25 H34 2.9240 no .
H25 H40 2.2559 no .
H25 H43 2.9190 no .
H25 H44 3.3125 no .
H26 H28 2.3364 no .
H26 H29 2.3476 no .
H26 H30 2.8206 no .
H27 H28 2.8157 no .
H27 H29 2.3446 no .
H27 H30 2.3363 no .
H31 H33 2.8114 no .
H31 H34 2.3776 no .
H31 H35 2.3627 no .
H31 H36 2.7760 no .
H31 H40 3.4708 no .
H31 H41 3.5288 no .
H32 H33 2.2807 no .
H32 H34 2.8121 no .
H32 H35 3.0038 no .
H32 H36 2.4891 no .
H32 H40 3.3029 no .
H32 H41 2.6663 no .
H33 H35 2.8354 no .
H33 H36 2.3587 no .
H33 H37 2.9783 no .
H33 H38 3.5893 no .
H33 H39 2.5297 no .
H33 H40 2.4924 no .
H33 H41 2.4203 no .
H34 H35 2.3460 no .
H34 H36 2.8364 no .
H34 H37 2.5489 no .
H34 H39 2.9985 no .
H34 H40 2.4608 no .
H34 H41 3.1862 no .
H35 H37 2.3287 no .
H35 H38 2.3463 no .
H35 H39 2.8080 no .
H36 H37 2.8156 no .
H36 H38 2.3509 no .
H36 H39 2.3288 no .
H40 H42 2.8101 no .
H40 H43 2.4255 no .
H40 H44 2.3316 no .
H40 H45 2.7784 no .
H41 H42 2.2551 no .
H41 H43 2.8091 no .
H41 H44 3.0759 no .
H41 H45 2.6288 no .
H42 H44 2.8345 no .
H42 H45 2.3410 no .
H42 H46 2.6273 no .
H42 H47 2.9611 no .
H43 H44 2.3660 no .
H43 H45 2.8388 no .
H43 H46 3.0465 no .
H43 H47 2.4915 no .
H43 H48 3.5622 no .
H44 H46 2.8289 no .
H44 H47 2.3864 no .
H44 H48 2.3260 no .
H45 H46 2.3204 no .
H45 H47 2.8305 no .
H45 H48 2.3941 no .
H49 H51 2.8340 no .
H49 H52 2.3428 no .
H49 H53 2.5558 no .
H49 H54 2.6747 no .
H49 H59 3.5180 no .
H49 H67 3.5365 no .
H49 H68 2.8811 no .
H49 H69 2.1413 no .
H49 H70 2.9538 no .
H49 H76 2.3121 no .
H49 H77 2.9847 no .
H50 H51 2.3261 no .
H50 H52 2.8078 no .
H50 H53 3.0930 no .
H50 H54 2.3179 no .
H50 H58 3.5796 no .
H50 H59 3.0085 no .
H50 H60 2.3112 no .
H50 H61 3.0218 no .
H50 H67 3.4149 no .
H50 H68 2.2918 no .
H50 H69 2.8371 no .
H50 H76 3.4331 no .
H51 H53 2.8559 no .
H51 H54 2.4291 no .
H51 H55 2.8247 no .
H51 H57 2.5284 no .
H51 H59 2.1810 no .
H51 H60 2.6243 no .
H51 H63 3.5642 no .
H51 H77 3.1238 no .
H52 H53 2.2833 no .
H52 H54 2.7903 no .
H52 H55 2.6994 no .
H52 H57 3.2375 no .
H52 H59 2.7923 no .
H52 H76 2.8656 no .
H52 H77 2.3224 no .
H53 H55 1.8820 no .
H53 H56 2.0979 no .
H53 H57 2.5827 no .
H58 H60 2.7935 no .
H58 H61 2.3048 no .
H58 H62 2.3196 no .
H58 H63 2.9807 no .
H58 H67 2.4293 no .
H58 H68 3.0292 no .
H58 H76 3.5089 no .
H58 H77 2.7435 no .
H58 H78 2.0601 no .
H58 H79 3.2227 no .
H59 H60 2.3053 no .
H59 H61 2.8003 no .
H59 H62 2.7569 no .
H59 H63 2.4834 no .
H59 H67 3.5031 no .
H59 H68 3.5584 no .
H59 H76 3.4567 no .
H59 H77 2.3474 no .
H59 H78 3.0829 no .
H60 H62 2.8239 no .
H60 H63 2.2917 no .
H60 H64 3.1024 no .
H60 H66 2.6302 no .
H60 H68 2.8958 no .
H61 H62 2.4015 no .
H61 H63 2.8254 no .
H61 H64 2.4714 no .
H61 H65 3.5336 no .
H61 H66 2.8787 no .
H61 H67 2.7402 no .
H61 H68 2.2194 no .
H62 H64 2.3220 no .
H62 H65 2.3277 no .
H62 H66 2.8038 no .
H63 H64 2.8089 no .
H63 H65 2.3309 no .
H63 H66 2.3222 no .
H67 H69 2.8102 no .
H67 H70 2.3181 no .
H67 H71 2.8714 no .
H67 H72 3.5553 no .
H67 H73 2.2217 no .
H67 H75 3.0037 no .
H67 H76 3.1509 no .
H67 H77 3.5575 no .
H67 H78 2.5408 no .
H67 H79 2.3643 no .
H68 H69 2.3141 no .
H68 H70 2.8019 no .
H68 H71 2.4281 no .
H68 H72 3.5072 no .
H68 H73 3.0560 no .
H69 H71 2.3770 no .
H69 H72 2.3149 no .
H69 H76 2.8663 no .
H70 H71 2.8307 no .
H70 H72 2.3878 no .
H70 H73 3.0135 no .
H70 H74 3.5948 no .
H70 H75 2.5638 no .
H70 H76 2.2569 no .
H70 H77 3.5972 no .
H70 H78 3.4523 no .
H70 H79 2.2165 no .
H71 H73 2.3273 no .
H71 H74 2.3446 no .
H71 H75 2.8263 no .
H72 H73 2.8157 no .
H72 H74 2.3125 no .
H72 H75 2.3534 no .
H73 H79 3.3999 no .
H75 H79 3.1083 no .
H76 H78 2.8054 no .
H76 H79 2.2559 no .
H76 H80 2.6063 no .
H76 H81 3.0587 no .
H77 H78 2.4003 no .
H77 H79 2.8041 no .
H77 H80 2.8112 no .
H77 H81 2.3604 no .
H78 H80 2.8469 no .
H78 H81 2.3735 no .
H78 H82 2.9682 no .
H78 H83 3.5896 no .
H78 H84 2.5257 no .
H79 H80 2.3527 no .
H79 H81 2.8424 no .
H79 H82 2.5584 no .
H79 H84 3.0127 no .
H80 H82 2.3462 no .
H80 H83 2.3692 no .
H80 H84 2.8289 no .
H81 H82 2.8237 no .
H81 H83 2.3661 no .
H81 H84 2.3463 no .
Pd1 H32 3.5518 no .
Pd1 H33 3.4955 no .
Pd1 H41 3.0185 no .
Pd1 H69 3.5911 no 2_656
Pd1 H71 3.4956 no .
S1 H14 3.0558 no .
S1 H41 3.3651 no .
S1 H42 3.5471 no .
S1 H50 3.3084 no .
S1 H60 3.1694 no .
S1 H61 3.4143 no .
S1 H68 3.4956 no .
S1 H72 3.5847 no 2_656
S2 H14 3.4026 no .
S2 H15 3.5529 no .
S2 H19 3.4580 no 2_657
S2 H32 2.7247 no .
S2 H36 3.5715 no .
S2 H70 2.8778 no 2_656
S2 H76 2.8484 no 2_656
S2 H79 3.4989 no 2_656
S2 H80 3.1233 no 2_656
S3 H1 3.2810 no 2_557
S3 H18 2.9745 no .
S3 H75 3.5513 no 2_656
S4 H15 3.2557 no .
S4 H16 3.5787 no 2_657
S4 H18 3.3710 no .
S4 H21 3.2066 no .
S4 H70 3.5362 no 2_656
S4 H75 3.1507 no 2_656
S4 H79 3.2620 no 2_656
S4 H82 3.1520 no 2_656
S5 H8 3.1531 no 1_446
S5 H10 3.3030 no 1_446
S5 H17 3.3887 no 2_557
S5 H18 3.4189 no 2_557
S6 H10 3.1283 no 1_446
S6 H11 3.3128 no 1_446
S6 H21 3.5276 no .
S6 H23 3.2397 no 2_657
S6 H24 3.2225 no 2_657
S6 H27 3.1101 no 2_657
S6 H31 3.0280 no 2_657
S6 H35 3.2567 no 2_657
S7 H25 3.5559 no 2_666
S7 H28 3.3991 no 2_666
S7 H41 3.5276 no .
S7 H44 3.1341 no 2_666
S7 H45 3.5768 no .
S7 H61 2.9471 no .
S7 H68 2.9897 no .
S7 H71 3.4095 no .
S8 H33 3.3632 no .
S8 H39 3.4682 no .
S8 H49 3.4186 no 2_656
S8 H51 3.5809 no 1_655
S8 H53 3.4172 no 2_656
S8 H55 3.5617 no 1_655
S8 H71 3.5621 no .
S8 H76 3.5484 no 2_656
S9 H9 3.1119 no 2_765
S9 H22 3.3818 no 2_666
S9 H25 3.0730 no 2_666
S9 H26 2.9252 no 2_666
S9 H28 3.1374 no 2_666
S9 H43 3.0568 no 2_666
S9 H44 3.5549 no 2_666
S9 H47 3.1693 no 2_666
S9 H73 3.2455 no .
S10 H47 3.1335 no 2_666
S10 H53 3.1906 no 2_656
S10 H59 3.0089 no 1_655
S10 H77 3.2668 no 1_655
S11 H2 3.2143 no 1_664
S11 H4 3.5757 no 1_664
S11 H12 3.2742 no 2_765
S11 H22 3.1371 no 2_666
S11 H26 3.5986 no 2_666
S11 H43 3.4499 no 2_666
S11 H83 3.2351 no 2_665
S11 H84 3.2338 no 2_665
S12 H4 3.4055 no 1_664
S12 H5 3.3050 no 1_664
S12 H7 3.1173 no 2_765
S12 H58 3.2349 no 1_655
S12 H78 3.1217 no 1_655
S12 H81 3.3727 no 1_655
S12 H84 3.3471 no 1_655
C1 H14 2.7923 no .
C1 H18 3.3307 no .
C1 H70 3.4280 no 2_656
C1 H72 3.2984 no 2_656
C2 H14 2.9559 no .
C2 H15 3.1761 no .
C2 H18 3.4818 no .
C2 H32 3.4717 no .
C2 H70 2.8891 no 2_656
C2 H75 3.4507 no 2_656
C3 H18 2.9005 no .
C3 H21 3.3351 no .
C3 H75 3.0970 no 2_656
C4 H10 2.9782 no 1_446
C4 H18 3.5179 no .
C4 H21 3.4484 no .
C5 H8 3.1180 no 1_446
C5 H10 3.3305 no 1_446
C5 H35 3.5061 no 2_657
C6 H10 3.2488 no 1_446
C6 H11 3.1653 no 1_446
C6 H24 3.4815 no 2_657
C6 H35 2.9870 no 2_657
C7 H8 3.3794 no 1_446
C7 H13 2.9187 no 2_557
C7 H17 3.2507 no 2_557
C7 H18 3.3475 no 2_557
C7 H42 3.1359 no 2_557
C8 H37 3.4089 no 2_657
C8 H42 3.1659 no 2_557
C8 H46 3.1966 no 2_557
C8 H62 3.4773 no 1_546
C9 H11 3.2577 no 1_446
C9 H24 3.0997 no 2_657
C9 H30 3.2814 no 2_657
C9 H34 3.4894 no 2_657
C9 H35 3.3099 no 2_657
C9 H37 3.3268 no 2_657
C9 H62 3.0296 no 1_546
C9 H65 3.5802 no 1_546
C10 H44 3.1874 no 2_666
C10 H47 3.0693 no 2_666
C10 H71 3.3166 no .
C10 H73 3.3050 no .
C10 H74 3.5884 no .
C11 H47 3.0551 no 2_666
C11 H48 3.4230 no 2_666
C11 H53 3.4243 no 2_656
C11 H71 3.3934 no .
C12 H7 3.3140 no 2_765
C12 H9 3.0803 no 2_765
C12 H43 3.5309 no 2_666
C12 H47 2.7903 no 2_666
C13 H4 3.2887 no 1_664
C13 H7 3.0102 no 2_765
C13 H9 3.3599 no 2_765
C13 H47 3.3258 no 2_666
C14 H2 3.0688 no 1_664
C14 H4 3.5411 no 1_664
C15 H4 3.4689 no 1_664
C15 H5 3.0606 no 1_664
C16 H2 3.3555 no 1_664
C16 H81 3.3785 no 2_665
C16 H83 3.4762 no 2_665
C17 H73 3.5520 no 2_765
C17 H74 3.1617 no 2_765
C17 H75 3.4952 no 2_765
C18 H5 3.2213 no 1_664
C19 H1 3.2408 no 2_557
C19 H2 3.2735 no 2_557
C20 H21 3.3156 no 2_657
C20 H83 3.2569 no 1_556
C21 H1 3.3828 no 2_557
C21 H2 3.3266 no 2_557
C21 H83 3.1858 no 1_556
C22 H15 3.2644 no 2_657
C22 H31 3.2838 no 2_657
C22 H32 3.4930 no 2_657
C22 H35 3.5375 no 2_657
C22 H36 3.4486 no 2_657
C22 H80 3.4920 no 1_556
C23 H82 3.4050 no 1_556
C23 H83 3.4169 no 1_556
C24 H6 3.4599 no 2_657
C26 H5 3.3758 no 2_657
C26 H11 3.3680 no 2_766
C26 H58 3.2742 no 2_666
C26 H62 3.5277 no 2_666
C26 H67 3.2956 no 2_666
C26 H78 3.5820 no 2_666
C27 H21 3.3207 no 2_657
C28 H6 3.2848 no 2_657
C28 H48 3.0728 no 2_666
C29 H6 3.2354 no 2_657
C29 H20 3.3897 no 2_657
C29 H57 3.0773 no 1_655
C30 H3 3.4470 no 2_657
C30 H6 3.3104 no 2_657
C30 H48 3.3083 no 2_666
C30 H51 3.1161 no 1_655
C30 H57 3.0858 no 1_655
C30 H60 3.2130 no 1_655
C30 H63 3.1273 no 1_655
C30 H66 3.5511 no 1_655
C32 H4 3.4731 no 2_557
C33 H40 3.4091 no 2_666
C33 H44 3.2972 no 2_666
C33 H45 3.4338 no 2_666
C33 H64 3.4275 no .
C34 H3 3.5682 no 2_557
C34 H4 3.2393 no 2_557
C34 H33 3.3319 no 2_666
C34 H39 3.4852 no 2_666
C34 H63 3.2972 no 2_566
C34 H64 3.2645 no .
C34 H65 3.3660 no .
C34 H66 3.2703 no .
C35 H71 3.4582 no 2_656
C35 H72 2.9771 no 2_656
C36 H38 3.4999 no 1_455
C36 H39 3.5524 no 1_455
C37 H52 3.5230 no 2_556
C37 H72 3.3862 no 2_656
C37 H74 3.5036 no 2_656
C38 H36 3.2789 no 1_455
C38 H38 3.4766 no 1_455
C38 H77 3.3812 no 2_556
C38 H80 3.5689 no 2_556
C38 H81 3.4935 no 2_556
C40 H38 3.5703 no 1_455
C41 H5 3.5415 no 1_564
C41 H6 3.5241 no 1_564
C41 H30 3.5043 no 2_666
C41 H37 3.5006 no 1_455
C41 H39 3.4807 no 1_455
C42 H6 3.3990 no 1_564
C42 H37 3.5306 no 1_455
C42 H45 3.4120 no .
C42 H46 2.7762 no .
C42 H48 3.5335 no .
C42 H65 3.2033 no 2_566
C43 H28 3.5020 no 2_666
C44 H69 3.1785 no 2_656
C45 H49 3.0863 no 2_656
C45 H50 3.3425 no 2_656
C45 H54 3.4064 no 2_656
C45 H69 3.0617 no 2_656
C46 H9 3.0220 no 2_765
C46 H10 3.2564 no 2_765
C46 H54 3.5930 no 2_656
C47 H55 3.1842 no 2_556
C49 H7 3.4491 no 2_665
C49 H19 3.4974 no 1_554
C49 H56 3.4736 no 2_556
C50 H7 3.5137 no 2_665
C50 H16 3.1680 no 1_554
C50 H17 3.3556 no 1_554
C50 H22 3.4636 no 1_554
C50 H23 3.1451 no 1_554
H1 S3 3.2810 no 2_557
H1 C19 3.2408 no 2_557
H1 C21 3.3828 no 2_557
H1 H13 2.6360 no 2_557
H1 H14 3.0161 no 2_557
H1 H17 3.1555 no 2_557
H1 H18 2.8227 no 2_557
H1 H42 2.8418 no 2_557
H2 S11 3.2143 no 1_446
H2 C14 3.0688 no 1_446
H2 C16 3.3555 no 1_446
H2 C19 3.2735 no 2_557
H2 C21 3.3266 no 2_557
H2 H8 2.7567 no 1_446
H2 H13 2.3711 no 2_557
H2 H14 3.5096 no 2_557
H2 H17 2.6877 no 2_557
H2 H18 3.1990 no 2_557
H2 H42 3.0656 no 2_557
H2 H43 3.3292 no 2_557
H3 C30 3.4470 no 2_657
H3 C34 3.5682 no 2_557
H3 H37 2.7041 no 2_657
H3 H38 3.4166 no 2_657
H3 H42 2.9491 no 2_557
H3 H46 2.7614 no 2_557
H3 H62 3.5477 no 1_546
H3 H65 3.2519 no 1_546
H3 H66 2.7019 no 2_557
H4 S11 3.5757 no 1_446
H4 S12 3.4055 no 1_446
H4 C13 3.2887 no 1_446
H4 C14 3.5411 no 1_446
H4 C15 3.4689 no 1_446
H4 C32 3.4731 no 2_557
H4 C34 3.2393 no 2_557
H4 H42 2.9743 no 2_557
H4 H43 3.2313 no 2_557
H4 H46 2.7467 no 2_557
H4 H47 2.9165 no 2_557
H4 H62 3.1970 no 1_546
H4 H63 3.5922 no 1_546
H5 S12 3.3050 no 1_446
H5 C15 3.0606 no 1_446
H5 C18 3.2213 no 1_446
H5 C26 3.3758 no 2_657
H5 C41 3.5415 no 1_546
H5 H11 2.5558 no 1_446
H5 H24 3.0612 no 2_657
H5 H27 3.4538 no 2_657
H5 H30 2.4982 no 2_657
H5 H62 2.6161 no 1_546
H6 C24 3.4599 no 2_657
H6 C28 3.2848 no 2_657
H6 C29 3.2354 no 2_657
H6 C30 3.3104 no 2_657
H6 C41 3.5241 no 1_546
H6 C42 3.3990 no 1_546
H6 H24 2.5234 no 2_657
H6 H30 3.2676 no 2_657
H6 H34 2.5792 no 2_657
H6 H35 2.7985 no 2_657
H6 H37 2.6150 no 2_657
H6 H62 2.8374 no 1_546
H6 H64 3.3638 no 1_546
H6 H65 2.9014 no 1_546
H7 S12 3.1173 no 2_765
H7 C12 3.3140 no 2_765
H7 C13 3.0102 no 2_765
H7 C49 3.4491 no 2_665
H7 C50 3.5137 no 2_665
H7 H81 2.6485 no 2_665
H7 H83 3.2355 no 2_665
H7 H84 3.3467 no 2_665
H8 S5 3.1531 no 1_664
H8 C5 3.1180 no 1_664
H8 C7 3.3794 no 1_664
H8 H2 2.7567 no 1_664
H8 H17 3.0938 no 2_666
H8 H81 3.2538 no 2_665
H8 H83 3.0745 no 2_665
H9 S9 3.1119 no 2_765
H9 C12 3.0803 no 2_765
H9 C13 3.3599 no 2_765
H9 C46 3.0220 no 2_765
H9 H73 2.8637 no 2_765
H9 H74 2.5588 no 2_765
H9 H75 3.1631 no 2_765
H10 S5 3.3030 no 1_664
H10 S6 3.1283 no 1_664
H10 C4 2.9782 no 1_664
H10 C5 3.3305 no 1_664
H10 C6 3.2488 no 1_664
H10 C46 3.2564 no 2_765
H10 H73 3.3935 no 2_765
H10 H74 2.9281 no 2_765
H10 H75 2.9296 no 2_765
H11 S6 3.3128 no 1_664
H11 C6 3.1653 no 1_664
H11 C9 3.2577 no 1_664
H11 C26 3.3680 no 2_766
H11 H5 2.5558 no 1_664
H11 H27 2.9605 no 2_766
H11 H29 3.1763 no 2_766
H11 H30 2.9448 no 2_766
H12 S11 3.2742 no 2_765
H12 H26 2.9262 no 1_654
H12 H84 2.9730 no 1_655
H13 C7 2.9187 no 2_557
H13 H1 2.6360 no 2_557
H13 H2 2.3711 no 2_557
H13 H83 3.2717 no 1_556
H14 S1 3.0558 no .
H14 S2 3.4026 no .
H14 C1 2.7923 no .
H14 C2 2.9559 no .
H14 H1 3.0161 no 2_557
H14 H2 3.5096 no 2_557
H15 S2 3.5529 no .
H15 S4 3.2557 no .
H15 C2 3.1761 no .
H15 C22 3.2644 no 2_657
H15 H15 3.4214 no 2_657
H15 H19 2.9775 no 2_657
H15 H21 2.6838 no 2_657
H16 S4 3.5787 no 2_657
H16 C50 3.1680 no 1_556
H16 H21 3.0699 no 2_657
H16 H82 2.7886 no 1_556
H16 H83 2.6937 no 1_556
H17 S5 3.3887 no 2_557
H17 C7 3.2507 no 2_557
H17 C50 3.3556 no 1_556
H17 H1 3.1555 no 2_557
H17 H2 2.6877 no 2_557
H17 H8 3.0938 no 2_666
H17 H80 3.5044 no 1_556
H17 H83 2.4991 no 1_556
H18 S3 2.9745 no .
H18 S4 3.3710 no .
H18 S5 3.4189 no 2_557
H18 C1 3.3307 no .
H18 C2 3.4818 no .
H18 C3 2.9005 no .
H18 C4 3.5179 no .
H18 C7 3.3475 no 2_557
H18 H1 2.8227 no 2_557
H18 H2 3.1990 no 2_557
H19 S2 3.4580 no 2_657
H19 C49 3.4974 no 1_556
H19 H15 2.9775 no 2_657
H19 H31 3.3991 no 2_657
H19 H32 3.1562 no 2_657
H19 H36 3.2820 no 2_657
H19 H80 2.6754 no 1_556
H19 H83 3.3216 no 1_556
H20 C29 3.3897 no 2_657
H20 H31 3.3293 no 2_657
H20 H35 2.9298 no 2_657
H20 H36 2.9575 no 2_657
H21 S4 3.2066 no .
H21 S6 3.5276 no .
H21 C3 3.3351 no .
H21 C4 3.4484 no .
H21 C20 3.3156 no 2_657
H21 C27 3.3207 no 2_657
H21 H15 2.6838 no 2_657
H21 H16 3.0699 no 2_657
H21 H31 2.6404 no 2_657
H21 H32 3.1312 no 2_657
H21 H35 3.4061 no 2_657
H21 H36 3.5736 no 2_657
H22 S9 3.3818 no 2_666
H22 S11 3.1371 no 2_666
H22 C50 3.4636 no 1_556
H22 H82 3.3567 no 1_556
H22 H83 3.0108 no 1_556
H22 H84 3.4694 no 1_556
H23 S6 3.2397 no 2_657
H23 C50 3.1451 no 1_556
H23 H82 2.6208 no 1_556
H23 H83 2.9401 no 1_556
H23 H84 3.4146 no 1_556
H24 S6 3.2225 no 2_657
H24 C6 3.4815 no 2_657
H24 C9 3.0997 no 2_657
H24 H5 3.0612 no 2_657
H24 H6 2.5234 no 2_657
H24 H64 3.4541 no 2_666
H25 S7 3.5559 no 2_666
H25 S9 3.0730 no 2_666
H25 H64 3.3465 no 2_666
H26 S9 2.9252 no 2_666
H26 S11 3.5986 no 2_666
H26 H12 2.9262 no 1_456
H26 H82 3.5633 no 1_556
H26 H84 3.2581 no 1_556
H27 S6 3.1101 no 2_657
H27 H5 3.4538 no 2_657
H27 H11 2.9605 no 2_766
H27 H82 3.2638 no 1_556
H27 H84 3.5673 no 1_556
H28 S7 3.3991 no 2_666
H28 S9 3.1374 no 2_666
H28 C43 3.5020 no 2_666
H28 H58 3.1322 no 2_666
H28 H61 3.0335 no 2_666
H28 H62 3.5306 no 2_666
H28 H67 2.6824 no 2_666
H28 H68 3.5332 no 2_666
H28 H73 2.9765 no 2_666
H29 H11 3.1763 no 2_766
H29 H58 3.3873 no 2_666
H29 H67 3.2143 no 2_666
H29 H73 3.4053 no 2_666
H29 H78 3.1143 no 2_666
H30 C9 3.2814 no 2_657
H30 C41 3.5043 no 2_666
H30 H5 2.4982 no 2_657
H30 H6 3.2676 no 2_657
H30 H11 2.9448 no 2_766
H30 H58 2.7875 no 2_666
H30 H61 3.3687 no 2_666
H30 H62 2.7091 no 2_666
H30 H67 3.5127 no 2_666
H30 H78 3.4241 no 2_666
H31 S6 3.0280 no 2_657
H31 C22 3.2838 no 2_657
H31 H19 3.3991 no 2_657
H31 H20 3.3293 no 2_657
H31 H21 2.6404 no 2_657
H32 Pd1 3.5518 no .
H32 S2 2.7247 no .
H32 C2 3.4717 no .
H32 C22 3.4930 no 2_657
H32 H19 3.1562 no 2_657
H32 H21 3.1312 no 2_657
H33 Pd1 3.4955 no .
H33 S8 3.3632 no .
H33 C34 3.3319 no 2_666
H33 H48 2.4037 no 2_666
H34 C9 3.4894 no 2_657
H34 H6 2.5792 no 2_657
H34 H48 2.9856 no 2_666
H34 H64 3.2380 no 2_666
H34 H65 3.3730 no 2_666
H35 S6 3.2567 no 2_657
H35 C5 3.5061 no 2_657
H35 C6 2.9870 no 2_657
H35 C9 3.3099 no 2_657
H35 C22 3.5375 no 2_657
H35 H6 2.7985 no 2_657
H35 H20 2.9298 no 2_657
H35 H21 3.4061 no 2_657
H35 H57 3.4504 no 1_655
H36 S2 3.5715 no .
H36 C22 3.4486 no 2_657
H36 C38 3.2789 no 1_655
H36 H19 3.2820 no 2_657
H36 H20 2.9575 no 2_657
H36 H21 3.5736 no 2_657
H36 H55 3.4826 no 1_655
H36 H57 2.3827 no 1_655
H37 C8 3.4089 no 2_657
H37 C9 3.3268 no 2_657
H37 C41 3.5006 no 1_655
H37 C42 3.5306 no 1_655
H37 H3 2.7041 no 2_657
H37 H6 2.6150 no 2_657
H37 H48 3.2036 no 2_666
H37 H60 3.3078 no 1_655
H37 H63 2.8738 no 1_655
H37 H65 2.7849 no 2_666
H37 H66 2.9070 no 1_655
H38 C36 3.4999 no 1_655
H38 C38 3.4766 no 1_655
H38 C40 3.5703 no 1_655
H38 H3 3.4166 no 2_657
H38 H51 2.7578 no 1_655
H38 H54 3.3345 no 1_655
H38 H57 2.6333 no 1_655
H38 H60 2.7272 no 1_655
H38 H63 3.3360 no 1_655
H38 H66 3.4924 no 1_655
H39 S8 3.4682 no .
H39 C34 3.4852 no 2_666
H39 C36 3.5524 no 1_655
H39 C41 3.4807 no 1_655
H39 H48 2.7075 no 2_666
H39 H51 2.6151 no 1_655
H39 H57 3.1451 no 1_655
H39 H59 3.3833 no 1_655
H39 H60 3.0935 no 1_655
H39 H63 2.6903 no 1_655
H40 C33 3.4091 no 2_666
H40 H44 3.1473 no 2_666
H40 H45 2.9226 no 2_666
H40 H48 3.3729 no 2_666
H41 Pd1 3.0185 no .
H41 S1 3.3651 no .
H41 S7 3.5276 no .
H41 H44 3.3326 no 2_666
H42 S1 3.5471 no .
H42 C7 3.1359 no 2_557
H42 C8 3.1659 no 2_557
H42 H1 2.8418 no 2_557
H42 H2 3.0656 no 2_557
H42 H3 2.9491 no 2_557
H42 H4 2.9743 no 2_557
H42 H66 3.5343 no .
H43 S9 3.0568 no 2_666
H43 S11 3.4499 no 2_666
H43 C12 3.5309 no 2_666
H43 H2 3.3292 no 2_557
H43 H4 3.2313 no 2_557
H44 S7 3.1341 no 2_666
H44 S9 3.5549 no 2_666
H44 C10 3.1874 no 2_666
H44 C33 3.2972 no 2_666
H44 H40 3.1473 no 2_666
H44 H41 3.3326 no 2_666
H44 H44 3.0085 no 2_666
H44 H45 2.7315 no 2_666
H45 S7 3.5768 no .
H45 C33 3.4338 no 2_666
H45 C42 3.4120 no .
H45 H40 2.9226 no 2_666
H45 H44 2.7315 no 2_666
H45 H45 3.3000 no 2_666
H45 H64 2.7497 no .
H45 H66 3.2852 no .
H46 C8 3.1966 no 2_557
H46 C42 2.7762 no .
H46 H3 2.7614 no 2_557
H46 H4 2.7467 no 2_557
H46 H63 2.8842 no 2_566
H46 H64 2.7605 no .
H46 H65 2.6765 no .
H46 H65 3.5916 no 2_566
H46 H66 2.4249 no .
H47 S9 3.1693 no 2_666
H47 S10 3.1335 no 2_666
H47 C10 3.0693 no 2_666
H47 C11 3.0551 no 2_666
H47 C12 2.7903 no 2_666
H47 C13 3.3258 no 2_666
H47 H4 2.9165 no 2_557
H47 H63 3.2484 no 2_566
H48 C11 3.4230 no 2_666
H48 C28 3.0728 no 2_666
H48 C30 3.3083 no 2_666
H48 C42 3.5335 no .
H48 H33 2.4037 no 2_666
H48 H34 2.9856 no 2_666
H48 H37 3.2036 no 2_666
H48 H39 2.7075 no 2_666
H48 H40 3.3729 no 2_666
H48 H63 3.2176 no 2_566
H48 H64 3.2312 no .
H48 H65 3.2364 no .
H48 H66 3.5640 no .
H49 S8 3.4186 no 2_656
H49 C45 3.0863 no 2_656
H49 H71 2.6834 no 2_656
H49 H72 2.6141 no 2_656
H50 S1 3.3084 no .
H50 C45 3.3425 no 2_656
H50 H71 3.3988 no 2_656
H50 H72 2.4986 no 2_656
H51 S8 3.5809 no 1_455
H51 C30 3.1161 no 1_455
H51 H38 2.7578 no 1_455
H51 H39 2.6151 no 1_455
H52 C37 3.5230 no 2_556
H52 H52 2.9320 no 2_556
H52 H53 3.1256 no 2_556
H52 H55 2.9005 no 2_556
H53 S8 3.4172 no 2_656
H53 S10 3.1906 no 2_656
H53 C11 3.4243 no 2_656
H53 H52 3.1256 no 2_556
H53 H71 3.4304 no 2_656
H53 H72 3.3330 no 2_656
H53 H74 3.0966 no 2_656
H53 H77 3.4878 no 2_556
H54 C45 3.4064 no 2_656
H54 C46 3.5930 no 2_656
H54 H38 3.3345 no 1_455
H54 H71 3.5414 no 2_656
H54 H72 2.7170 no 2_656
H54 H74 3.0124 no 2_656
H55 S8 3.5617 no 1_455
H55 C47 3.1842 no 2_556
H55 H36 3.4826 no 1_455
H55 H52 2.9005 no 2_556
H55 H76 2.9134 no 2_556
H55 H77 2.5946 no 2_556
H55 H80 3.2382 no 2_556
H55 H81 3.2342 no 2_556
H56 C49 3.4736 no 2_556
H56 H74 3.3945 no 2_656
H56 H77 3.3575 no 2_556
H56 H80 3.1816 no 2_556
H56 H81 2.8758 no 2_556
H57 C29 3.0773 no 1_455
H57 C30 3.0858 no 1_455
H57 H35 3.4504 no 1_455
H57 H36 2.3827 no 1_455
H57 H38 2.6333 no 1_455
H57 H39 3.1451 no 1_455
H58 S12 3.2349 no 1_455
H58 C26 3.2742 no 2_666
H58 H28 3.1322 no 2_666
H58 H29 3.3873 no 2_666
H58 H30 2.7875 no 2_666
H59 S10 3.0089 no 1_455
H59 H39 3.3833 no 1_455
H60 S1 3.1694 no .
H60 C30 3.2130 no 1_455
H60 H37 3.3078 no 1_455
H60 H38 2.7272 no 1_455
H60 H39 3.0935 no 1_455
H61 S1 3.4143 no .
H61 S7 2.9471 no .
H61 H28 3.0335 no 2_666
H61 H30 3.3687 no 2_666
H62 C8 3.4773 no 1_564
H62 C9 3.0296 no 1_564
H62 C26 3.5277 no 2_666
H62 H3 3.5477 no 1_564
H62 H4 3.1970 no 1_564
H62 H5 2.6161 no 1_564
H62 H6 2.8374 no 1_564
H62 H28 3.5306 no 2_666
H62 H30 2.7091 no 2_666
H63 C30 3.1273 no 1_455
H63 C34 3.2972 no 2_566
H63 H4 3.5922 no 1_564
H63 H37 2.8738 no 1_455
H63 H38 3.3360 no 1_455
H63 H39 2.6903 no 1_455
H63 H46 2.8842 no 2_566
H63 H47 3.2484 no 2_566
H63 H48 3.2176 no 2_566
H63 H65 3.2953 no 2_566
H64 C33 3.4275 no .
H64 C34 3.2645 no .
H64 H6 3.3638 no 1_564
H64 H24 3.4541 no 2_666
H64 H25 3.3465 no 2_666
H64 H34 3.2380 no 2_666
H64 H45 2.7497 no .
H64 H46 2.7605 no .
H64 H48 3.2312 no .
H65 C9 3.5802 no 1_564
H65 C34 3.3660 no .
H65 C42 3.2033 no 2_566
H65 H3 3.2519 no 1_564
H65 H6 2.9014 no 1_564
H65 H34 3.3730 no 2_666
H65 H37 2.7849 no 2_666
H65 H46 2.6765 no .
H65 H46 3.5916 no 2_566
H65 H48 3.2364 no .
H65 H63 3.2953 no 2_566
H65 H65 2.6526 no 2_566
H65 H66 3.0016 no 2_566
H66 C30 3.5511 no 1_455
H66 C34 3.2703 no .
H66 H3 2.7019 no 2_557
H66 H37 2.9070 no 1_455
H66 H38 3.4924 no 1_455
H66 H42 3.5343 no .
H66 H45 3.2852 no .
H66 H46 2.4249 no .
H66 H48 3.5640 no .
H66 H65 3.0016 no 2_566
H67 C26 3.2956 no 2_666
H67 H28 2.6824 no 2_666
H67 H29 3.2143 no 2_666
H67 H30 3.5127 no 2_666
H68 S1 3.4956 no .
H68 S7 2.9897 no .
H68 H28 3.5332 no 2_666
H68 H69 3.5647 no 2_656
H69 Pd1 3.5911 no 2_656
H69 C44 3.1785 no 2_656
H69 C45 3.0617 no 2_656
H69 H68 3.5647 no 2_656
H69 H69 2.5361 no 2_656
H69 H71 2.6431 no 2_656
H69 H72 2.9380 no 2_656
H70 S2 2.8778 no 2_656
H70 S4 3.5362 no 2_656
H70 C1 3.4280 no 2_656
H70 C2 2.8891 no 2_656
H71 Pd1 3.4956 no .
H71 S7 3.4095 no .
H71 S8 3.5621 no .
H71 C10 3.3166 no .
H71 C11 3.3934 no .
H71 C35 3.4582 no 2_656
H71 H49 2.6834 no 2_656
H71 H50 3.3988 no 2_656
H71 H53 3.4304 no 2_656
H71 H54 3.5414 no 2_656
H71 H69 2.6431 no 2_656
H72 S1 3.5847 no 2_656
H72 C1 3.2984 no 2_656
H72 C35 2.9771 no 2_656
H72 C37 3.3862 no 2_656
H72 H49 2.6141 no 2_656
H72 H50 2.4986 no 2_656
H72 H53 3.3330 no 2_656
H72 H54 2.7170 no 2_656
H72 H69 2.9380 no 2_656
H73 S9 3.2455 no .
H73 C10 3.3050 no .
H73 C17 3.5520 no 2_765
H73 H9 2.8637 no 2_765
H73 H10 3.3935 no 2_765
H73 H28 2.9765 no 2_666
H73 H29 3.4053 no 2_666
H74 C10 3.5884 no .
H74 C17 3.1617 no 2_765
H74 C37 3.5036 no 2_656
H74 H9 2.5588 no 2_765
H74 H10 2.9281 no 2_765
H74 H53 3.0966 no 2_656
H74 H54 3.0124 no 2_656
H74 H56 3.3945 no 2_656
H75 S3 3.5513 no 2_656
H75 S4 3.1507 no 2_656
H75 C2 3.4507 no 2_656
H75 C3 3.0970 no 2_656
H75 C17 3.4952 no 2_765
H75 H9 3.1631 no 2_765
H75 H10 2.9296 no 2_765
H76 S2 2.8484 no 2_656
H76 S8 3.5484 no 2_656
H76 H55 2.9134 no 2_556
H77 S10 3.2668 no 1_455
H77 C38 3.3812 no 2_556
H77 H53 3.4878 no 2_556
H77 H55 2.5946 no 2_556
H77 H56 3.3575 no 2_556
H78 S12 3.1217 no 1_455
H78 C26 3.5820 no 2_666
H78 H29 3.1143 no 2_666
H78 H30 3.4241 no 2_666
H79 S2 3.4989 no 2_656
H79 S4 3.2620 no 2_656
H80 S2 3.1233 no 2_656
H80 C22 3.4920 no 1_554
H80 C38 3.5689 no 2_556
H80 H17 3.5044 no 1_554
H80 H19 2.6754 no 1_554
H80 H55 3.2382 no 2_556
H80 H56 3.1816 no 2_556
H81 S12 3.3727 no 1_455
H81 C16 3.3785 no 2_665
H81 C38 3.4935 no 2_556
H81 H7 2.6485 no 2_665
H81 H8 3.2538 no 2_665
H81 H55 3.2342 no 2_556
H81 H56 2.8758 no 2_556
H82 S4 3.1520 no 2_656
H82 C23 3.4050 no 1_554
H82 H16 2.7886 no 1_554
H82 H22 3.3567 no 1_554
H82 H23 2.6208 no 1_554
H82 H26 3.5633 no 1_554
H82 H27 3.2638 no 1_554
H83 S11 3.2351 no 2_665
H83 C16 3.4762 no 2_665
H83 C20 3.2569 no 1_554
H83 C21 3.1858 no 1_554
H83 C23 3.4169 no 1_554
H83 H7 3.2355 no 2_665
H83 H8 3.0745 no 2_665
H83 H13 3.2717 no 1_554
H83 H16 2.6937 no 1_554
H83 H17 2.4991 no 1_554
H83 H19 3.3216 no 1_554
H83 H22 3.0108 no 1_554
H83 H23 2.9401 no 1_554
H84 S11 3.2338 no 2_665
H84 S12 3.3471 no 1_455
H84 H7 3.3467 no 2_665
H84 H12 2.9730 no 1_455
H84 H22 3.4694 no 1_554
H84 H23 3.4146 no 1_554
H84 H26 3.2581 no 1_554
H84 H27 3.5673 no 1_554

loop_
_geom_torsion_atom_site_label_1
_geom_torsion_atom_site_label_2
_geom_torsion_atom_site_label_3
_geom_torsion_atom_site_label_4
_geom_torsion
_geom_torsion_publ_flag
S1 Pd1 S2 C2 6.61(6) no
S2 Pd1 S1 C1 -6.30(6) no
S1 Pd1 S7 C10 -172.23(6) no
S7 Pd1 S1 C1 177.90(6) no
S2 Pd1 S8 C11 -178.34(7) no
S8 Pd1 S2 C2 -168.58(6) no
S7 Pd1 S8 C11 -2.67(7) no
S8 Pd1 S7 C10 3.09(7) no
Pd1 S1 C1 S3 -175.1(3) no
Pd1 S1 C1 C2 4.8(5) no
Pd1 S2 C2 S4 173.7(3) no
Pd1 S2 C2 C1 -6.1(5) no
C1 S3 C3 S4 1.0(4) no
C1 S3 C3 C4 -177.6(4) no
C3 S3 C1 S1 178.7(4) no
C3 S3 C1 C2 -1.2(4) no
C2 S4 C3 S3 -0.5(4) no
C2 S4 C3 C4 178.1(4) no
C3 S4 C2 S2 179.8(3) no
C3 S4 C2 C1 -0.3(4) no
C4 S5 C5 C6 0.5(5) no
C4 S5 C5 C7 -176.7(5) no
C5 S5 C4 S6 -1.6(4) no
C5 S5 C4 C3 178.6(5) no
C4 S6 C6 C5 -1.7(5) no
C4 S6 C6 C9 176.8(5) no
C6 S6 C4 S5 1.9(4) no
C6 S6 C4 C3 -178.2(4) no
Pd1 S7 C10 S9 177.5(3) no
Pd1 S7 C10 C11 -3.3(5) no
Pd1 S8 C11 S10 -178.0(3) no
Pd1 S8 C11 C10 1.6(5) no
C10 S9 C12 S10 16.5(4) no
C10 S9 C12 C13 -164.8(4) no
C12 S9 C10 S7 169.1(4) no
C12 S9 C10 C11 -10.2(4) no
C11 S10 C12 S9 -16.4(4) no
C11 S10 C12 C13 164.9(4) no
C12 S10 C11 S8 -170.4(4) no
C12 S10 C11 C10 10.0(4) no
C13 S11 C14 C15 1.9(4) no
C13 S11 C14 C16 178.7(5) no
C14 S11 C13 S12 -2.9(4) no
C14 S11 C13 C12 178.5(4) no
C13 S12 C15 C14 -1.6(5) no
C13 S12 C15 C18 -177.8(5) no
C15 S12 C13 S11 2.8(4) no
C15 S12 C13 C12 -178.6(4) no
C19 N1 C23 C24 -174.6(3) no
C23 N1 C19 C20 -70.0(4) no
C19 N1 C27 C28 153.3(4) no
C27 N1 C19 C20 49.7(5) no
C19 N1 C31 C32 52.8(5) no
C31 N1 C19 C20 168.9(3) no
C23 N1 C27 C28 -89.3(4) no
C27 N1 C23 C24 67.9(3) no
C23 N1 C31 C32 -65.5(4) no
C31 N1 C23 C24 -55.8(4) no
C27 N1 C31 C32 170.3(4) no
C31 N1 C27 C28 35.4(6) no
C35 N2 C39 C40 62.5(5) no
C39 N2 C35 C36 52.6(6) no
C35 N2 C43 C44 65.0(5) no
C43 N2 C35 C36 172.7(4) no
C35 N2 C47 C48 -168.7(3) no
C47 N2 C35 C36 -66.4(5) no
C39 N2 C43 C44 -173.6(3) no
C43 N2 C39 C40 -56.9(4) no
C39 N2 C47 C48 70.1(4) no
C47 N2 C39 C40 -177.6(3) no
C43 N2 C47 C48 -49.6(4) no
C47 N2 C43 C44 -54.8(4) no
S1 C1 C2 S2 1.0(8) no
S1 C1 C2 S4 -178.9(3) no
S3 C1 C2 S2 -179.1(3) no
S3 C1 C2 S4 1.1(6) no
S3 C3 C4 S5 -4.2(8) no
S3 C3 C4 S6 175.9(3) no
S4 C3 C4 S5 177.3(3) no
S4 C3 C4 S6 -2.6(7) no
S5 C5 C6 S6 0.9(7) no
S5 C5 C6 C9 -177.8(3) no
S5 C5 C7 C8 -178.2(4) no
C6 C5 C7 C8 4.5(6) no
C7 C5 C6 S6 178.5(4) no
C7 C5 C6 C9 -0.2(7) no
S6 C6 C9 C8 177.3(4) no
C5 C6 C9 C8 -4.1(6) no
C5 C7 C8 C9 -6.9(6) no
C7 C8 C9 C6 6.8(6) no
S7 C10 C11 S8 1.3(8) no
S7 C10 C11 S10 -179.1(3) no
S9 C10 C11 S8 -179.5(3) no
S9 C10 C11 S10 0.1(6) no
S9 C12 C13 S11 -1.0(7) no
S9 C12 C13 S12 -179.5(3) no
S10 C12 C13 S11 177.5(3) no
S10 C12 C13 S12 -0.9(7) no
S11 C14 C15 S12 -0.2(7) no
S11 C14 C15 C18 176.5(3) no
S11 C14 C16 C17 -177.3(4) no
C15 C14 C16 C17 -0.3(6) no
C16 C14 C15 S12 -177.4(4) no
C16 C14 C15 C18 -0.7(7) no
S12 C15 C18 C17 177.7(4) no
C14 C15 C18 C17 1.4(6) no
C14 C16 C17 C18 1.2(6) no
C16 C17 C18 C15 -1.6(6) no
N1 C19 C20 C21 160.7(4) no
C19 C20 C21 C22 175.2(4) no
N1 C23 C24 C25 -177.1(3) no
C23 C24 C25 C26 -170.7(3) no
N1 C27 C28 C29 171.0(4) no
C27 C28 C29 C30 179.2(4) no
N1 C31 C32 C33 163.7(4) no
C31 C32 C33 C34 -177.2(4) no
N2 C35 C36 C37 177.1(4) no
C35 C36 C37 C38 150.4(10) no
N2 C39 C40 C41 179.9(3) no
C39 C40 C41 C42 -169.7(3) no
N2 C43 C44 C45 179.7(3) no
C43 C44 C45 C46 -66.2(5) no
N2 C47 C48 C49 -166.7(3) no
C47 C48 C49 C50 177.7(3) no
